data_4321105
loop_
_publ_author_name
'Steffen Wengert'
'Reinhard Nesper'

_publ_contact_author
;
 Nesper, Reinhard
 Laboratory of Inorganic Chemistry,
 Universit\"atstr. 6
 CH-8092 Z\"urich,
 Switzerland
;
_publ_contact_author_email nesper@inorg.chem.ethz.ch
_publ_contact_author_fax 41(1)6321090
_publ_contact_author_phone 41(1)6323069
_publ_section_title
;
 Topological Relationships and Building Blocks in Zintl Phases of the
 Composition Ban+l(Mg,Li)2nSi2(n+l)
;
_journal_name_full 'Inorganic Chemistry'
_journal_page_first 2861
_journal_page_last 2865
_journal_paper_doi 10.1021/ic991299t
_journal_volume 39
_journal_year 2000
_chemical_formula_sum 'Ba6 Li2.72 Mg5.28 Si12'
_chemical_formula_weight 1308.35
_chemical_name_systematic
;
 ?
;
_space_group_IT_number 12
_symmetry_cell_setting monoclinic
_symmetry_space_group_name_Hall '-C 2y'
_symmetry_space_group_name_H-M 'C 1 2/m 1'
_atom_sites_solution_hydrogens geom
_atom_sites_solution_primary direct
_atom_sites_solution_secondary difmap
_audit_creation_method SHELXL-97
_cell_angle_alpha 90.00
_cell_angle_beta 91.772(15)
_cell_angle_gamma 90.00
_cell_formula_units_Z 1
_cell_length_a 12.1197(11)
_cell_length_b 4.5978(4)
_cell_length_c 11.2910(9)
_cell_measurement_reflns_used 74
_cell_measurement_temperature 293(2)
_cell_measurement_theta_max 23.2
_cell_measurement_theta_min 16.7
_cell_volume 628.88(9)
_computing_structure_refinement 'SHELXL-97 (Sheldrick, 1997)'
_computing_structure_solution 'SHELXS-97 (Sheldrick, 1990)'
_diffrn_ambient_temperature 293(2)
_diffrn_measured_fraction_theta_full 0.918
_diffrn_measured_fraction_theta_max 0.918
_diffrn_measurement_device_type 'STOE IPDS, one circle with image plate'
_diffrn_measurement_method XX
_diffrn_radiation_monochromator graphite
_diffrn_radiation_source 'fine-focus sealed tube'
_diffrn_radiation_type MoK\a
_diffrn_radiation_wavelength 0.71073
_diffrn_reflns_av_R_equivalents 0.0521
_diffrn_reflns_av_sigmaI/netI 0.0313
_diffrn_reflns_limit_h_max 13
_diffrn_reflns_limit_h_min -13
_diffrn_reflns_limit_k_max 5
_diffrn_reflns_limit_k_min -5
_diffrn_reflns_limit_l_max 12
_diffrn_reflns_limit_l_min -12
_diffrn_reflns_number 1832
_diffrn_reflns_theta_full 24.22
_diffrn_reflns_theta_max 24.22
_diffrn_reflns_theta_min 4.74
_exptl_absorpt_coefficient_mu 9.938
_exptl_absorpt_correction_T_max 0.8260
_exptl_absorpt_correction_T_min 0.4365
_exptl_absorpt_correction_type empirical
_exptl_absorpt_process_details
;
'Program Decay, STOE & Cie GMBH, 1996, Darmstadt'
;
_exptl_crystal_colour silver
_exptl_crystal_density_diffrn 3.455
_exptl_crystal_density_method 'not measured'
_exptl_crystal_description disc
_exptl_crystal_F_000 576
_exptl_crystal_size_max 0.10
_exptl_crystal_size_mid 0.02
_exptl_crystal_size_min 0.02
_refine_diff_density_max 0.951
_refine_diff_density_min -1.106
_refine_diff_density_rms 0.264
_refine_ls_extinction_coef 0.0109(13)
_refine_ls_extinction_method SHELXL
_refine_ls_goodness_of_fit_ref 1.103
_refine_ls_hydrogen_treatment mixed
_refine_ls_matrix_type full
_refine_ls_number_parameters 44
_refine_ls_number_reflns 529
_refine_ls_number_restraints 0
_refine_ls_restrained_S_all 1.103
_refine_ls_R_factor_all 0.0385
_refine_ls_R_factor_gt 0.0371
_refine_ls_shift/su_max 0.001
_refine_ls_shift/su_mean 0.000
_refine_ls_structure_factor_coef Fsqd
_refine_ls_weighting_details 'calc w=1/[\s^2^(Fo^2^)+(0.0651P)^2^+6.7623P] where P=(Fo^2^+2Fc^2^)/3'
_refine_ls_weighting_scheme calc
_refine_ls_wR_factor_gt 0.0976
_refine_ls_wR_factor_ref 0.0997
_reflns_number_gt 505
_reflns_number_total 529
_reflns_threshold_expression >2sigma(I)
_cod_data_source_file ic991299t_1.cif
_cod_data_source_block ba6mg5li2si12
_cod_database_code 4321105

loop_
_symmetry_equiv_pos_as_xyz
'x, y, z'
'-x, y, -z'
'x+1/2, y+1/2, z'
'-x+1/2, y+1/2, -z'
'-x, -y, -z'
'x, -y, z'
'-x+1/2, -y+1/2, -z'
'x+1/2, -y+1/2, z'

loop_
_atom_site_label
_atom_site_type_symbol
_atom_site_fract_x
_atom_site_fract_y
_atom_site_fract_z
_atom_site_U_iso_or_equiv
_atom_site_adp_type
_atom_site_occupancy
_atom_site_symmetry_multiplicity
_atom_site_calc_flag
_atom_site_refinement_flags
_atom_site_disorder_assembly
_atom_site_disorder_group
Ba1 Ba 0.0000 0.0000 0.0000 0.0193(4) Uani 1 4 d S . .
Ba2 Ba 0.85741(5) 0.0000 0.62565(5) 0.0179(4) Uani 1 2 d S . .
Si1 Si 0.5109(3) 0.0000 0.7792(2) 0.0190(7) Uani 1 2 d S . .
Si2 Si 0.5692(3) 0.0000 0.5791(3) 0.0179(7) Uani 1 2 d S . .
Si3 Si 0.3235(2) 0.0000 0.8500(3) 0.0179(7) Uani 1 2 d S . .
Mg1 Mg 0.7105(4) 0.0000 0.9040(4) 0.0218(17) Uani 0.88(3) 2 d SP . .
Li1 Li 0.7105(4) 0.0000 0.9040(4) 0.0218(17) Uani 0.12(3) 2 d SP . .
Mg2 Mg 0.1319(6) 0.0000 0.7128(6) 0.026(3) Uani 0.44(2) 2 d SP . .
Li2 Li 0.1319(6) 0.0000 0.7128(6) 0.026(3) Uani 0.56(2) 2 d SP . .

loop_
_atom_site_aniso_label
_atom_site_aniso_U_11
_atom_site_aniso_U_22
_atom_site_aniso_U_33
_atom_site_aniso_U_23
_atom_site_aniso_U_13
_atom_site_aniso_U_12
Ba1 0.0222(7) 0.0176(6) 0.0180(6) 0.000 0.0016(4) 0.000
Ba2 0.0186(6) 0.0170(5) 0.0183(5) 0.000 0.0027(3) 0.000
Si1 0.0194(16) 0.0202(15) 0.0175(15) 0.000 0.0019(13) 0.000
Si2 0.0177(16) 0.0217(15) 0.0145(14) 0.000 0.0015(13) 0.000
Si3 0.0153(15) 0.0188(15) 0.0201(15) 0.000 0.0051(12) 0.000
Mg1 0.022(3) 0.020(2) 0.023(3) 0.000 0.0036(18) 0.000
Li1 0.022(3) 0.020(2) 0.023(3) 0.000 0.0036(18) 0.000
Mg2 0.022(4) 0.027(4) 0.029(4) 0.000 0.001(3) 0.000
Li2 0.022(4) 0.027(4) 0.029(4) 0.000 0.001(3) 0.000

loop_
_atom_type_symbol
_atom_type_description
_atom_type_scat_dispersion_real
_atom_type_scat_dispersion_imag
_atom_type_scat_source
Ba Ba -0.3244 2.2819 'International Tables Vol C Tables 4.2.6.8 and 6.1.1.4'
Si Si 0.0817 0.0704 'International Tables Vol C Tables 4.2.6.8 and 6.1.1.4'
Mg Mg 0.0486 0.0363 'International Tables Vol C Tables 4.2.6.8 and 6.1.1.4'
Li Li -0.0003 0.0001 'International Tables Vol C Tables 4.2.6.8 and 6.1.1.4'

loop_
_geom_angle_atom_site_label_1
_geom_angle_atom_site_label_2
_geom_angle_atom_site_label_3
_geom_angle
_geom_angle_site_symmetry_1
_geom_angle_site_symmetry_3
_geom_angle_publ_flag
Si1 Ba1 Si1 180.00(6) 7_556 3_444 ?
Si1 Ba1 Si1 85.19(7) 7_556 7_546 ?
Si1 Ba1 Si1 94.81(7) 3_444 7_546 ?
Si1 Ba1 Si1 94.81(7) 7_556 3_454 ?
Si1 Ba1 Si1 85.19(7) 3_444 3_454 ?
Si1 Ba1 Si1 180.0 7_546 3_454 ?
Si1 Ba1 Si3 41.00(7) 7_556 7_556 ?
Si1 Ba1 Si3 139.00(7) 3_444 7_556 ?
Si1 Ba1 Si3 97.20(5) 7_546 7_556 ?
Si1 Ba1 Si3 82.80(5) 3_454 7_556 ?
Si1 Ba1 Si3 139.00(7) 7_556 3_444 ?
Si1 Ba1 Si3 41.00(7) 3_444 3_444 ?
Si1 Ba1 Si3 82.80(5) 7_546 3_444 ?
Si1 Ba1 Si3 97.20(5) 3_454 3_444 ?
Si3 Ba1 Si3 180.00(9) 7_556 3_444 ?
Si1 Ba1 Si3 97.20(5) 7_556 7_546 ?
Si1 Ba1 Si3 82.80(5) 3_444 7_546 ?
Si1 Ba1 Si3 41.00(7) 7_546 7_546 ?
Si1 Ba1 Si3 139.00(7) 3_454 7_546 ?
Si3 Ba1 Si3 81.10(6) 7_556 7_546 ?
Si3 Ba1 Si3 98.90(6) 3_444 7_546 ?
Si1 Ba1 Si3 82.80(5) 7_556 3_454 ?
Si1 Ba1 Si3 97.20(5) 3_444 3_454 ?
Si1 Ba1 Si3 139.00(7) 7_546 3_454 ?
Si1 Ba1 Si3 41.00(7) 3_454 3_454 ?
Si3 Ba1 Si3 98.90(6) 7_556 3_454 ?
Si3 Ba1 Si3 81.10(6) 3_444 3_454 ?
Si3 Ba1 Si3 180.0 7_546 3_454 ?
Si1 Ba1 Li1 99.54(8) 7_556 7_546 ?
Si1 Ba1 Li1 80.46(8) 3_444 7_546 ?
Si1 Ba1 Li1 46.17(8) 7_546 7_546 ?
Si1 Ba1 Li1 133.83(8) 3_454 7_546 ?
Si3 Ba1 Li1 133.63(8) 7_556 7_546 ?
Si3 Ba1 Li1 46.37(8) 3_444 7_546 ?
Si3 Ba1 Li1 82.27(7) 7_546 7_546 ?
Si3 Ba1 Li1 97.73(7) 3_454 7_546 ?
Si1 Ba1 Li1 80.46(8) 7_556 3_454 ?
Si1 Ba1 Li1 99.54(8) 3_444 3_454 ?
Si1 Ba1 Li1 133.83(8) 7_546 3_454 ?
Si1 Ba1 Li1 46.17(8) 3_454 3_454 ?
Si3 Ba1 Li1 46.37(8) 7_556 3_454 ?
Si3 Ba1 Li1 133.63(8) 3_444 3_454 ?
Si3 Ba1 Li1 97.73(7) 7_546 3_454 ?
Si3 Ba1 Li1 82.27(7) 3_454 3_454 ?
Li1 Ba1 Li1 180.0 7_546 3_454 ?
Si1 Ba1 Mg1 99.54(8) 7_556 7_546 ?
Si1 Ba1 Mg1 80.46(8) 3_444 7_546 ?
Si1 Ba1 Mg1 46.17(8) 7_546 7_546 ?
Si1 Ba1 Mg1 133.83(8) 3_454 7_546 ?
Si3 Ba1 Mg1 133.63(8) 7_556 7_546 ?
Si3 Ba1 Mg1 46.37(8) 3_444 7_546 ?
Si3 Ba1 Mg1 82.27(7) 7_546 7_546 ?
Si3 Ba1 Mg1 97.73(7) 3_454 7_546 ?
Li1 Ba1 Mg1 0.00(16) 7_546 7_546 ?
Li1 Ba1 Mg1 180.0 3_454 7_546 ?
Si1 Ba1 Mg1 80.46(8) 7_556 3_454 ?
Si1 Ba1 Mg1 99.54(8) 3_444 3_454 ?
Si1 Ba1 Mg1 133.83(8) 7_546 3_454 ?
Si1 Ba1 Mg1 46.17(8) 3_454 3_454 ?
Si3 Ba1 Mg1 46.37(8) 7_556 3_454 ?
Si3 Ba1 Mg1 133.63(8) 3_444 3_454 ?
Si3 Ba1 Mg1 97.73(7) 7_546 3_454 ?
Si3 Ba1 Mg1 82.27(7) 3_454 3_454 ?
Li1 Ba1 Mg1 180.0 7_546 3_454 ?
Li1 Ba1 Mg1 0.00(16) 3_454 3_454 ?
Mg1 Ba1 Mg1 180.0 7_546 3_454 ?
Si1 Ba1 Li1 46.17(8) 7_556 7_556 ?
Si1 Ba1 Li1 133.83(8) 3_444 7_556 ?
Si1 Ba1 Li1 99.54(8) 7_546 7_556 ?
Si1 Ba1 Li1 80.46(8) 3_454 7_556 ?
Si3 Ba1 Li1 82.27(7) 7_556 7_556 ?
Si3 Ba1 Li1 97.73(7) 3_444 7_556 ?
Si3 Ba1 Li1 133.63(8) 7_546 7_556 ?
Si3 Ba1 Li1 46.37(8) 3_454 7_556 ?
Li1 Ba1 Li1 78.71(9) 7_546 7_556 ?
Li1 Ba1 Li1 101.29(9) 3_454 7_556 ?
Mg1 Ba1 Li1 78.71(9) 7_546 7_556 ?
Mg1 Ba1 Li1 101.29(9) 3_454 7_556 ?
Si1 Ba1 Li1 133.83(8) 7_556 3_444 ?
Si1 Ba1 Li1 46.17(8) 3_444 3_444 ?
Si1 Ba1 Li1 80.46(8) 7_546 3_444 ?
Si1 Ba1 Li1 99.54(8) 3_454 3_444 ?
Si3 Ba1 Li1 97.73(7) 7_556 3_444 ?
Si3 Ba1 Li1 82.27(7) 3_444 3_444 ?
Si3 Ba1 Li1 46.37(8) 7_546 3_444 ?
Si3 Ba1 Li1 133.63(8) 3_454 3_444 ?
Li1 Ba1 Li1 101.29(9) 7_546 3_444 ?
Li1 Ba1 Li1 78.71(9) 3_454 3_444 ?
Mg1 Ba1 Li1 101.29(9) 7_546 3_444 ?
Mg1 Ba1 Li1 78.71(9) 3_454 3_444 ?
Li1 Ba1 Li1 180.0 7_556 3_444 ?
Si1 Ba1 Mg1 46.17(8) 7_556 7_556 ?
Si1 Ba1 Mg1 133.83(8) 3_444 7_556 ?
Si1 Ba1 Mg1 99.54(8) 7_546 7_556 ?
Si1 Ba1 Mg1 80.46(8) 3_454 7_556 ?
Si3 Ba1 Mg1 82.27(7) 7_556 7_556 ?
Si3 Ba1 Mg1 97.73(7) 3_444 7_556 ?
Si3 Ba1 Mg1 133.63(8) 7_546 7_556 ?
Si3 Ba1 Mg1 46.37(8) 3_454 7_556 ?
Li1 Ba1 Mg1 78.71(9) 7_546 7_556 ?
Li1 Ba1 Mg1 101.29(9) 3_454 7_556 ?
Mg1 Ba1 Mg1 78.71(9) 7_546 7_556 ?
Mg1 Ba1 Mg1 101.29(9) 3_454 7_556 ?
Li1 Ba1 Mg1 0.00(16) 7_556 7_556 ?
Li1 Ba1 Mg1 180.00(10) 3_444 7_556 ?
Si1 Ba1 Mg1 133.83(8) 7_556 3_444 ?
Si1 Ba1 Mg1 46.17(8) 3_444 3_444 ?
Si1 Ba1 Mg1 80.46(8) 7_546 3_444 ?
Si1 Ba1 Mg1 99.54(8) 3_454 3_444 ?
Si3 Ba1 Mg1 97.73(7) 7_556 3_444 ?
Si3 Ba1 Mg1 82.27(7) 3_444 3_444 ?
Si3 Ba1 Mg1 46.37(8) 7_546 3_444 ?
Si3 Ba1 Mg1 133.63(8) 3_454 3_444 ?
Li1 Ba1 Mg1 101.29(9) 7_546 3_444 ?
Li1 Ba1 Mg1 78.71(9) 3_454 3_444 ?
Mg1 Ba1 Mg1 101.29(9) 7_546 3_444 ?
Mg1 Ba1 Mg1 78.71(9) 3_454 3_444 ?
Li1 Ba1 Mg1 180.0 7_556 3_444 ?
Li1 Ba1 Mg1 0.00(13) 3_444 3_444 ?
Mg1 Ba1 Mg1 180.0 7_556 3_444 ?
Si1 Ba1 Li1 80.82(7) 7_556 5_656 ?
Si1 Ba1 Li1 99.18(7) 3_444 5_656 ?
Si1 Ba1 Li1 80.82(7) 7_546 5_656 ?
Si1 Ba1 Li1 99.18(7) 3_454 5_656 ?
Si3 Ba1 Li1 45.10(5) 7_556 5_656 ?
Si3 Ba1 Li1 134.90(5) 3_444 5_656 ?
Si3 Ba1 Li1 45.10(5) 7_546 5_656 ?
Si3 Ba1 Li1 134.90(5) 3_454 5_656 ?
Li1 Ba1 Li1 126.28(8) 7_546 5_656 ?
Li1 Ba1 Li1 53.72(8) 3_454 5_656 ?
Mg1 Ba1 Li1 126.28(8) 7_546 5_656 ?
Mg1 Ba1 Li1 53.72(8) 3_454 5_656 ?
Li1 Ba1 Li1 126.28(8) 7_556 5_656 ?
Li1 Ba1 Li1 53.72(8) 3_444 5_656 ?
Mg1 Ba1 Li1 126.28(8) 7_556 5_656 ?
Mg1 Ba1 Li1 53.72(8) 3_444 5_656 ?
Si1 Ba1 Li1 99.18(7) 7_556 1_454 ?
Si1 Ba1 Li1 80.82(7) 3_444 1_454 ?
Si1 Ba1 Li1 99.18(7) 7_546 1_454 ?
Si1 Ba1 Li1 80.82(7) 3_454 1_454 ?
Si3 Ba1 Li1 134.90(5) 7_556 1_454 ?
Si3 Ba1 Li1 45.10(5) 3_444 1_454 ?
Si3 Ba1 Li1 134.90(5) 7_546 1_454 ?
Si3 Ba1 Li1 45.10(5) 3_454 1_454 ?
Li1 Ba1 Li1 53.72(8) 7_546 1_454 ?
Li1 Ba1 Li1 126.28(8) 3_454 1_454 ?
Mg1 Ba1 Li1 53.72(8) 7_546 1_454 ?
Mg1 Ba1 Li1 126.28(8) 3_454 1_454 ?
Li1 Ba1 Li1 53.72(8) 7_556 1_454 ?
Li1 Ba1 Li1 126.28(8) 3_444 1_454 ?
Mg1 Ba1 Li1 53.72(8) 7_556 1_454 ?
Mg1 Ba1 Li1 126.28(8) 3_444 1_454 ?
Li1 Ba1 Li1 180.00(13) 5_656 1_454 ?
Si1 Ba1 Mg1 80.82(7) 7_556 5_656 ?
Si1 Ba1 Mg1 99.18(7) 3_444 5_656 ?
Si1 Ba1 Mg1 80.82(7) 7_546 5_656 ?
Si1 Ba1 Mg1 99.18(7) 3_454 5_656 ?
Si3 Ba1 Mg1 45.10(5) 7_556 5_656 ?
Si3 Ba1 Mg1 134.90(5) 3_444 5_656 ?
Si3 Ba1 Mg1 45.10(5) 7_546 5_656 ?
Si3 Ba1 Mg1 134.90(5) 3_454 5_656 ?
Li1 Ba1 Mg1 126.28(8) 7_546 5_656 ?
Li1 Ba1 Mg1 53.72(8) 3_454 5_656 ?
Mg1 Ba1 Mg1 126.28(8) 7_546 5_656 ?
Mg1 Ba1 Mg1 53.72(8) 3_454 5_656 ?
Li1 Ba1 Mg1 126.28(8) 7_556 5_656 ?
Li1 Ba1 Mg1 53.72(8) 3_444 5_656 ?
Mg1 Ba1 Mg1 126.28(8) 7_556 5_656 ?
Mg1 Ba1 Mg1 53.72(8) 3_444 5_656 ?
Li1 Ba1 Mg1 0.00(13) 5_656 5_656 ?
Li1 Ba1 Mg1 180.0 1_454 5_656 ?
Si1 Ba1 Mg1 99.18(7) 7_556 1_454 ?
Si1 Ba1 Mg1 80.82(7) 3_444 1_454 ?
Si1 Ba1 Mg1 99.18(7) 7_546 1_454 ?
Si1 Ba1 Mg1 80.82(7) 3_454 1_454 ?
Si3 Ba1 Mg1 134.90(5) 7_556 1_454 ?
Si3 Ba1 Mg1 45.10(5) 3_444 1_454 ?
Si3 Ba1 Mg1 134.90(5) 7_546 1_454 ?
Si3 Ba1 Mg1 45.10(5) 3_454 1_454 ?
Li1 Ba1 Mg1 53.72(8) 7_546 1_454 ?
Li1 Ba1 Mg1 126.28(8) 3_454 1_454 ?
Mg1 Ba1 Mg1 53.72(8) 7_546 1_454 ?
Mg1 Ba1 Mg1 126.28(8) 3_454 1_454 ?
Li1 Ba1 Mg1 53.72(8) 7_556 1_454 ?
Li1 Ba1 Mg1 126.28(8) 3_444 1_454 ?
Mg1 Ba1 Mg1 53.72(8) 7_556 1_454 ?
Mg1 Ba1 Mg1 126.28(8) 3_444 1_454 ?
Li1 Ba1 Mg1 180.00(13) 5_656 1_454 ?
Li1 Ba1 Mg1 0.00(13) 1_454 1_454 ?
Mg1 Ba1 Mg1 180.00(13) 5_656 1_454 ?
Si2 Ba2 Si2 85.14(7) 7_646 7_656 ?
Si2 Ba2 Si1 130.84(7) 7_646 3 ?
Si2 Ba2 Si1 74.87(6) 7_656 3 ?
Si2 Ba2 Si1 74.87(6) 7_646 3_545 ?
Si2 Ba2 Si1 130.84(7) 7_656 3_545 ?
Si1 Ba2 Si1 85.11(7) 3 3_545 ?
Si2 Ba2 Li2 85.62(11) 7_646 1_655 ?
Si2 Ba2 Li2 85.62(11) 7_656 1_655 ?
Si1 Ba2 Li2 49.06(7) 3 1_655 ?
Si1 Ba2 Li2 49.06(7) 3_545 1_655 ?
Si2 Ba2 Mg2 85.62(11) 7_646 1_655 ?
Si2 Ba2 Mg2 85.62(11) 7_656 1_655 ?
Si1 Ba2 Mg2 49.06(7) 3 1_655 ?
Si1 Ba2 Mg2 49.06(7) 3_545 1_655 ?
Li2 Ba2 Mg2 0.00(7) 1_655 1_655 ?
Si2 Ba2 Si3 171.34(8) 7_646 3 ?
Si2 Ba2 Si3 95.07(5) 7_656 3 ?
Si1 Ba2 Si3 41.55(7) 3 3 ?
Si1 Ba2 Si3 98.72(5) 3_545 3 ?
Li2 Ba2 Si3 85.76(10) 1_655 3 ?
Mg2 Ba2 Si3 85.76(10) 1_655 3 ?
Si2 Ba2 Si3 95.07(5) 7_646 3_545 ?
Si2 Ba2 Si3 171.34(8) 7_656 3_545 ?
Si1 Ba2 Si3 98.72(5) 3 3_545 ?
Si1 Ba2 Si3 41.55(7) 3_545 3_545 ?
Li2 Ba2 Si3 85.76(10) 1_655 3_545 ?
Mg2 Ba2 Si3 85.76(10) 1_655 3_545 ?
Si3 Ba2 Si3 83.43(7) 3 3_545 ?
Si2 Ba2 Si2 97.69(4) 7_646 3 ?
Si2 Ba2 Si2 40.93(9) 7_656 3 ?
Si1 Ba2 Si2 40.48(7) 3 3 ?
Si1 Ba2 Si2 97.37(7) 3_545 3 ?
Li2 Ba2 Si2 48.33(7) 1_655 3 ?
Mg2 Ba2 Si2 48.33(7) 1_655 3 ?
Si3 Ba2 Si2 77.13(6) 3 3 ?
Si3 Ba2 Si2 130.69(6) 3_545 3 ?
Si2 Ba2 Si2 40.93(9) 7_646 3_545 ?
Si2 Ba2 Si2 97.69(4) 7_656 3_545 ?
Si1 Ba2 Si2 97.37(7) 3 3_545 ?
Si1 Ba2 Si2 40.48(7) 3_545 3_545 ?
Li2 Ba2 Si2 48.33(7) 1_655 3_545 ?
Mg2 Ba2 Si2 48.33(7) 1_655 3_545 ?
Si3 Ba2 Si2 130.69(6) 3 3_545 ?
Si3 Ba2 Si2 77.13(6) 3_545 3_545 ?
Si2 Ba2 Si2 82.18(7) 3 3_545 ?
Si2 Ba2 Si2 100.25(7) 7_646 . ?
Si2 Ba2 Si2 100.25(7) 7_656 . ?
Si1 Ba2 Si2 127.00(5) 3 . ?
Si1 Ba2 Si2 127.00(5) 3_545 . ?
Li2 Ba2 Si2 171.97(14) 1_655 . ?
Mg2 Ba2 Si2 171.97(14) 1_655 . ?
Si3 Ba2 Si2 88.24(6) 3 . ?
Si3 Ba2 Si2 88.24(6) 3_545 . ?
Si2 Ba2 Si2 135.06(4) 3 . ?
Si2 Ba2 Si2 135.06(4) 3_545 . ?
Si2 Ba2 Mg1 136.78(4) 7_646 . ?
Si2 Ba2 Mg1 136.78(4) 7_656 . ?
Si1 Ba2 Mg1 80.51(7) 3 . ?
Si1 Ba2 Mg1 80.51(7) 3_545 . ?
Li2 Ba2 Mg1 104.25(14) 1_655 . ?
Mg2 Ba2 Mg1 104.25(14) 1_655 . ?
Si3 Ba2 Mg1 45.43(4) 3 . ?
Si3 Ba2 Mg1 45.43(4) 3_545 . ?
Si2 Ba2 Mg1 120.51(6) 3 . ?
Si2 Ba2 Mg1 120.51(6) 3_545 . ?
Si2 Ba2 Mg1 67.72(9) . . ?
Si2 Ba2 Li2 88.39(10) 7_646 3_545 ?
Si2 Ba2 Li2 143.75(11) 7_656 3_545 ?
Si1 Ba2 Li2 132.60(11) 3 3_545 ?
Si1 Ba2 Li2 80.94(10) 3_545 3_545 ?
Li2 Ba2 Li2 129.42(14) 1_655 3_545 ?
Mg2 Ba2 Li2 129.42(14) 1_655 3_545 ?
Si3 Ba2 Li2 96.43(10) 3 3_545 ?
Si3 Ba2 Li2 44.85(11) 3_545 3_545 ?
Si2 Ba2 Li2 173.07(12) 3 3_545 ?
Si2 Ba2 Li2 100.48(8) 3_545 3_545 ?
Si2 Ba2 Li2 46.07(9) . 3_545 ?
Mg1 Ba2 Li2 52.63(11) . 3_545 ?
Si2 Ba2 Mg2 88.39(10) 7_646 3_545 ?
Si2 Ba2 Mg2 143.75(11) 7_656 3_545 ?
Si1 Ba2 Mg2 132.60(11) 3 3_545 ?
Si1 Ba2 Mg2 80.94(10) 3_545 3_545 ?
Li2 Ba2 Mg2 129.42(14) 1_655 3_545 ?
Mg2 Ba2 Mg2 129.42(14) 1_655 3_545 ?
Si3 Ba2 Mg2 96.43(10) 3 3_545 ?
Si3 Ba2 Mg2 44.85(11) 3_545 3_545 ?
Si2 Ba2 Mg2 173.07(12) 3 3_545 ?
Si2 Ba2 Mg2 100.48(8) 3_545 3_545 ?
Si2 Ba2 Mg2 46.07(9) . 3_545 ?
Mg1 Ba2 Mg2 52.63(11) . 3_545 ?
Li2 Ba2 Mg2 0.0(3) 3_545 3_545 ?
Si2 Ba2 Li2 143.75(11) 7_646 3 ?
Si2 Ba2 Li2 88.39(10) 7_656 3 ?
Si1 Ba2 Li2 80.94(10) 3 3 ?
Si1 Ba2 Li2 132.60(11) 3_545 3 ?
Li2 Ba2 Li2 129.42(14) 1_655 3 ?
Mg2 Ba2 Li2 129.42(14) 1_655 3 ?
Si3 Ba2 Li2 44.85(11) 3 3 ?
Si3 Ba2 Li2 96.43(10) 3_545 3 ?
Si2 Ba2 Li2 100.48(8) 3 3 ?
Si2 Ba2 Li2 173.07(12) 3_545 3 ?
Si2 Ba2 Li2 46.07(9) . 3 ?
Mg1 Ba2 Li2 52.63(11) . 3 ?
Li2 Ba2 Li2 76.17(14) 3_545 3 ?
Mg2 Ba2 Li2 76.17(14) 3_545 3 ?
Si2 Ba2 Mg2 143.75(11) 7_646 3 ?
Si2 Ba2 Mg2 88.39(10) 7_656 3 ?
Si1 Ba2 Mg2 80.94(10) 3 3 ?
Si1 Ba2 Mg2 132.60(11) 3_545 3 ?
Li2 Ba2 Mg2 129.42(14) 1_655 3 ?
Mg2 Ba2 Mg2 129.42(14) 1_655 3 ?
Si3 Ba2 Mg2 44.85(11) 3 3 ?
Si3 Ba2 Mg2 96.43(10) 3_545 3 ?
Si2 Ba2 Mg2 100.48(8) 3 3 ?
Si2 Ba2 Mg2 173.07(12) 3_545 3 ?
Si2 Ba2 Mg2 46.07(9) . 3 ?
Mg1 Ba2 Mg2 52.63(11) . 3 ?
Li2 Ba2 Mg2 76.17(14) 3_545 3 ?
Mg2 Ba2 Mg2 76.17(14) 3_545 3 ?
Li2 Ba2 Mg2 0.0(3) 3 3 ?
Si2 Ba2 Li2 45.82(5) 7_646 5_656 ?
Si2 Ba2 Li2 45.82(5) 7_656 5_656 ?
Si1 Ba2 Li2 118.32(9) 3 5_656 ?
Si1 Ba2 Li2 118.32(9) 3_545 5_656 ?
Li2 Ba2 Li2 102.90(14) 1_655 5_656 ?
Mg2 Ba2 Li2 102.90(14) 1_655 5_656 ?
Si3 Ba2 Li2 137.78(4) 3 5_656 ?
Si3 Ba2 Li2 137.78(4) 3_545 5_656 ?
Si2 Ba2 Li2 78.60(9) 3 5_656 ?
Si2 Ba2 Li2 78.60(9) 3_545 5_656 ?
Si2 Ba2 Li2 85.13(12) . 5_656 ?
Mg1 Ba2 Li2 152.85(15) . 5_656 ?
Li2 Ba2 Li2 108.14(12) 3_545 5_656 ?
Mg2 Ba2 Li2 108.14(12) 3_545 5_656 ?
Li2 Ba2 Li2 108.14(12) 3 5_656 ?
Mg2 Ba2 Li2 108.14(12) 3 5_656 ?
Si2 Ba2 Mg2 45.82(5) 7_646 5_656 ?
Si2 Ba2 Mg2 45.82(5) 7_656 5_656 ?
Si1 Ba2 Mg2 118.32(9) 3 5_656 ?
Si1 Ba2 Mg2 118.32(9) 3_545 5_656 ?
Li2 Ba2 Mg2 102.90(14) 1_655 5_656 ?
Mg2 Ba2 Mg2 102.90(14) 1_655 5_656 ?
Si3 Ba2 Mg2 137.78(4) 3 5_656 ?
Si3 Ba2 Mg2 137.78(4) 3_545 5_656 ?
Si2 Ba2 Mg2 78.60(9) 3 5_656 ?
Si2 Ba2 Mg2 78.60(9) 3_545 5_656 ?
Si2 Ba2 Mg2 85.13(12) . 5_656 ?
Mg1 Ba2 Mg2 152.85(15) . 5_656 ?
Li2 Ba2 Mg2 108.14(12) 3_545 5_656 ?
Mg2 Ba2 Mg2 108.14(12) 3_545 5_656 ?
Li2 Ba2 Mg2 108.14(12) 3 5_656 ?
Mg2 Ba2 Mg2 108.14(12) 3 5_656 ?
Li2 Ba2 Mg2 0.0(2) 5_656 5_656 ?
Si2 Ba2 Ba2 51.29(5) 7_646 7_646 ?
Si2 Ba2 Ba2 94.37(4) 7_656 7_646 ?
Si1 Ba2 Ba2 168.09(4) 3 7_646 ?
Si1 Ba2 Ba2 106.09(3) 3_545 7_646 ?
Li2 Ba2 Ba2 136.61(8) 1_655 7_646 ?
Mg2 Ba2 Ba2 136.61(8) 1_655 7_646 ?
Si3 Ba2 Ba2 137.18(5) 3 7_646 ?
Si3 Ba2 Ba2 92.49(4) 3_545 7_646 ?
Si2 Ba2 Ba2 131.60(5) 3 7_646 ?
Si2 Ba2 Ba2 88.98(4) 3_545 7_646 ?
Si2 Ba2 Ba2 48.96(4) . 7_646 ?
Mg1 Ba2 Ba2 104.95(6) . 7_646 ?
Li2 Ba2 Ba2 55.13(11) 3_545 7_646 ?
Mg2 Ba2 Ba2 55.13(11) 3_545 7_646 ?
Li2 Ba2 Ba2 93.90(9) 3 7_646 ?
Mg2 Ba2 Ba2 93.90(9) 3 7_646 ?
Li2 Ba2 Ba2 53.02(8) 5_656 7_646 ?
Mg2 Ba2 Ba2 53.02(8) 5_656 7_646 ?
Si2 Si1 Si3 128.15(15) . . ?
Si2 Si1 Mg1 101.68(15) . . ?
Si3 Si1 Mg1 130.16(17) . . ?
Si2 Si1 Li2 65.17(15) . 3 ?
Si3 Si1 Li2 125.59(13) . 3 ?
Mg1 Si1 Li2 71.54(16) . 3 ?
Si2 Si1 Mg2 65.17(15) . 3 ?
Si3 Si1 Mg2 125.59(13) . 3 ?
Mg1 Si1 Mg2 71.54(16) . 3 ?
Li2 Si1 Mg2 0.0(3) 3 3 ?
Si2 Si1 Li2 65.17(15) . 3_545 ?
Si3 Si1 Li2 125.59(14) . 3_545 ?
Mg1 Si1 Li2 71.54(16) . 3_545 ?
Li2 Si1 Li2 108.1(3) 3 3_545 ?
Mg2 Si1 Li2 108.1(3) 3 3_545 ?
Si2 Si1 Mg2 65.17(15) . 3_545 ?
Si3 Si1 Mg2 125.59(14) . 3_545 ?
Mg1 Si1 Mg2 71.54(16) . 3_545 ?
Li2 Si1 Mg2 108.1(3) 3 3_545 ?
Mg2 Si1 Mg2 108.1(3) 3 3_545 ?
Li2 Si1 Mg2 0.0(3) 3_545 3_545 ?
Si2 Si1 Ba1 135.55(5) . 3_556 ?
Si3 Si1 Ba1 72.58(9) . 3_556 ?
Mg1 Si1 Ba1 71.28(8) . 3_556 ?
Li2 Si1 Ba1 71.22(13) 3 3_556 ?
Mg2 Si1 Ba1 71.22(13) 3 3_556 ?
Li2 Si1 Ba1 140.70(17) 3_545 3_556 ?
Mg2 Si1 Ba1 140.70(17) 3_545 3_556 ?
Si2 Si1 Ba1 135.55(5) . 3_546 ?
Si3 Si1 Ba1 72.58(9) . 3_546 ?
Mg1 Si1 Ba1 71.28(8) . 3_546 ?
Li2 Si1 Ba1 140.70(17) 3 3_546 ?
Mg2 Si1 Ba1 140.70(17) 3 3_546 ?
Li2 Si1 Ba1 71.22(13) 3_545 3_546 ?
Mg2 Si1 Ba1 71.22(13) 3_545 3_546 ?
Ba1 Si1 Ba1 85.19(7) 3_556 3_546 ?
Si2 Si1 Ba2 71.98(7) . 3_445 ?
Si3 Si1 Ba2 70.45(8) . 3_445 ?
Mg1 Si1 Ba2 135.83(5) . 3_445 ?
Li2 Si1 Ba2 133.77(17) 3 3_445 ?
Mg2 Si1 Ba2 133.77(17) 3 3_445 ?
Li2 Si1 Ba2 66.22(13) 3_545 3_445 ?
Mg2 Si1 Ba2 66.22(13) 3_545 3_445 ?
Ba1 Si1 Ba2 143.02(10) 3_556 3_445 ?
Ba1 Si1 Ba2 83.31(3) 3_546 3_445 ?
Si2 Si1 Ba2 71.98(7) . 3_455 ?
Si3 Si1 Ba2 70.45(8) . 3_455 ?
Mg1 Si1 Ba2 135.83(5) . 3_455 ?
Li2 Si1 Ba2 66.22(13) 3 3_455 ?
Mg2 Si1 Ba2 66.22(13) 3 3_455 ?
Li2 Si1 Ba2 133.77(17) 3_545 3_455 ?
Mg2 Si1 Ba2 133.77(17) 3_545 3_455 ?
Ba1 Si1 Ba2 83.31(3) 3_556 3_455 ?
Ba1 Si1 Ba2 143.02(10) 3_546 3_455 ?
Ba2 Si1 Ba2 85.11(7) 3_445 3_455 ?
Si2 Si1 Si2 30.79(11) . 5_656 ?
Si3 Si1 Si2 97.36(14) . 5_656 ?
Mg1 Si1 Si2 132.48(14) . 5_656 ?
Li2 Si1 Si2 81.32(15) 3 5_656 ?
Mg2 Si1 Si2 81.32(15) 3 5_656 ?
Li2 Si1 Si2 81.32(15) 3_545 5_656 ?
Mg2 Si1 Si2 81.32(15) 3_545 5_656 ?
Ba1 Si1 Si2 134.86(5) 3_556 5_656 ?
Ba1 Si1 Si2 134.86(5) 3_546 5_656 ?
Ba2 Si1 Si2 52.56(5) 3_445 5_656 ?
Ba2 Si1 Si2 52.56(5) 3_455 5_656 ?
Si2 Si1 Si3 84.01(10) . 3 ?
Si3 Si1 Si3 137.26(11) . 3 ?
Mg1 Si1 Si3 35.58(6) . 3 ?
Li2 Si1 Si3 36.05(14) 3 3 ?
Mg2 Si1 Si3 36.05(14) 3 3 ?
Li2 Si1 Si3 91.26(15) 3_545 3 ?
Mg2 Si1 Si3 91.26(15) 3_545 3 ?
Ba1 Si1 Si3 64.78(5) 3_556 3 ?
Ba1 Si1 Si3 105.56(8) 3_546 3 ?
Ba2 Si1 Si3 152.16(10) 3_445 3 ?
Ba2 Si1 Si3 100.98(4) 3_455 3 ?
Si2 Si1 Si3 110.28(9) 5_656 3 ?
Si2 Si1 Si3 84.01(10) . 3_545 ?
Si3 Si1 Si3 137.26(11) . 3_545 ?
Mg1 Si1 Si3 35.58(6) . 3_545 ?
Li2 Si1 Si3 91.26(15) 3 3_545 ?
Mg2 Si1 Si3 91.26(15) 3 3_545 ?
Li2 Si1 Si3 36.05(14) 3_545 3_545 ?
Mg2 Si1 Si3 36.05(14) 3_545 3_545 ?
Ba1 Si1 Si3 105.56(8) 3_556 3_545 ?
Ba1 Si1 Si3 64.78(5) 3_546 3_545 ?
Ba2 Si1 Si3 100.98(4) 3_445 3_545 ?
Ba2 Si1 Si3 152.16(10) 3_455 3_545 ?
Si2 Si1 Si3 110.28(9) 5_656 3_545 ?
Si3 Si1 Si3 61.72(6) 3 3_545 ?
Si2 Si1 Li1 160.95(12) . 5_657 ?
Si3 Si1 Li1 32.80(10) . 5_657 ?
Mg1 Si1 Li1 97.36(13) . 5_657 ?
Li2 Si1 Li1 122.06(14) 3 5_657 ?
Mg2 Si1 Li1 122.06(14) 3 5_657 ?
Li2 Si1 Li1 122.06(14) 3_545 5_657 ?
Mg2 Si1 Li1 122.06(14) 3_545 5_657 ?
Ba1 Si1 Li1 51.98(5) 3_556 5_657 ?
Ba1 Si1 Li1 51.98(5) 3_546 5_657 ?
Ba2 Si1 Li1 94.26(7) 3_445 5_657 ?
Ba2 Si1 Li1 94.26(7) 3_455 5_657 ?
Si2 Si1 Li1 130.16(11) 5_656 5_657 ?
Si3 Si1 Li1 112.13(9) 3 5_657 ?
Si3 Si1 Li1 112.13(9) 3_545 5_657 ?
Si2 Si1 Mg1 160.95(12) . 5_657 ?
Si3 Si1 Mg1 32.80(10) . 5_657 ?
Mg1 Si1 Mg1 97.36(13) . 5_657 ?
Li2 Si1 Mg1 122.06(14) 3 5_657 ?
Mg2 Si1 Mg1 122.06(14) 3 5_657 ?
Li2 Si1 Mg1 122.06(14) 3_545 5_657 ?
Mg2 Si1 Mg1 122.06(14) 3_545 5_657 ?
Ba1 Si1 Mg1 51.98(5) 3_556 5_657 ?
Ba1 Si1 Mg1 51.98(5) 3_546 5_657 ?
Ba2 Si1 Mg1 94.26(7) 3_445 5_657 ?
Ba2 Si1 Mg1 94.26(7) 3_455 5_657 ?
Si2 Si1 Mg1 130.16(11) 5_656 5_657 ?
Si3 Si1 Mg1 112.13(9) 3 5_657 ?
Si3 Si1 Mg1 112.13(9) 3_545 5_657 ?
Li1 Si1 Mg1 0.00(11) 5_657 5_657 ?
Si2 Si1 Li1 123.64(10) . 3_445 ?
Si3 Si1 Li1 30.28(4) . 3_445 ?
Mg1 Si1 Li1 122.48(12) . 3_445 ?
Li2 Si1 Li1 155.82(14) 3 3_445 ?
Mg2 Si1 Li1 155.82(14) 3 3_445 ?
Li2 Si1 Li1 95.56(14) 3_545 3_445 ?
Mg2 Si1 Li1 95.56(14) 3_545 3_445 ?
Ba1 Si1 Li1 93.71(8) 3_556 3_445 ?
Ba1 Si1 Li1 51.91(6) 3_546 3_445 ?
Ba2 Si1 Li1 52.23(6) 3_445 3_445 ?
Ba2 Si1 Li1 93.94(8) 3_455 3_445 ?
Si2 Si1 Li1 97.84(9) 5_656 3_445 ?
Si3 Si1 Li1 151.76(10) 3 3_445 ?
Si3 Si1 Li1 111.37(5) 3_545 3_445 ?
Li1 Si1 Li1 42.27(7) 5_657 3_445 ?
Mg1 Si1 Li1 42.27(7) 5_657 3_445 ?
Si2 Si1 Mg1 123.64(10) . 3_445 ?
Si3 Si1 Mg1 30.28(4) . 3_445 ?
Mg1 Si1 Mg1 122.48(12) . 3_445 ?
Li2 Si1 Mg1 155.82(14) 3 3_445 ?
Mg2 Si1 Mg1 155.82(14) 3 3_445 ?
Li2 Si1 Mg1 95.56(14) 3_545 3_445 ?
Mg2 Si1 Mg1 95.56(14) 3_545 3_445 ?
Ba1 Si1 Mg1 93.71(8) 3_556 3_445 ?
Ba1 Si1 Mg1 51.91(6) 3_546 3_445 ?
Ba2 Si1 Mg1 52.23(6) 3_445 3_445 ?
Ba2 Si1 Mg1 93.94(8) 3_455 3_445 ?
Si2 Si1 Mg1 97.84(9) 5_656 3_445 ?
Si3 Si1 Mg1 151.76(10) 3 3_445 ?
Si3 Si1 Mg1 111.37(5) 3_545 3_445 ?
Li1 Si1 Mg1 42.27(7) 5_657 3_445 ?
Mg1 Si1 Mg1 42.27(7) 5_657 3_445 ?
Li1 Si1 Mg1 0.0 3_445 3_445 ?
Si2 Si1 Li1 123.64(10) . 3_455 ?
Si3 Si1 Li1 30.28(4) . 3_455 ?
Mg1 Si1 Li1 122.48(12) . 3_455 ?
Li2 Si1 Li1 95.56(14) 3 3_455 ?
Mg2 Si1 Li1 95.56(14) 3 3_455 ?
Li2 Si1 Li1 155.82(14) 3_545 3_455 ?
Mg2 Si1 Li1 155.82(14) 3_545 3_455 ?
Ba1 Si1 Li1 51.91(6) 3_556 3_455 ?
Ba1 Si1 Li1 93.71(8) 3_546 3_455 ?
Ba2 Si1 Li1 93.94(8) 3_445 3_455 ?
Ba2 Si1 Li1 52.23(6) 3_455 3_455 ?
Si2 Si1 Li1 97.84(9) 5_656 3_455 ?
Si3 Si1 Li1 111.37(5) 3 3_455 ?
Si3 Si1 Li1 151.76(10) 3_545 3_455 ?
Li1 Si1 Li1 42.27(7) 5_657 3_455 ?
Mg1 Si1 Li1 42.27(7) 5_657 3_455 ?
Li1 Si1 Li1 60.47(7) 3_445 3_455 ?
Mg1 Si1 Li1 60.47(7) 3_445 3_455 ?
Si1 Si2 Si2 118.8(2) . 5_656 ?
Si1 Si2 Li2 65.12(15) . 3 ?
Si2 Si2 Li2 124.19(14) 5_656 3 ?
Si1 Si2 Mg2 65.12(15) . 3 ?
Si2 Si2 Mg2 124.19(14) 5_656 3 ?
Li2 Si2 Mg2 0.0(2) 3 3 ?
Si1 Si2 Li2 65.12(15) . 3_545 ?
Si2 Si2 Li2 124.19(14) 5_656 3_545 ?
Li2 Si2 Li2 108.1(2) 3 3_545 ?
Mg2 Si2 Li2 108.1(2) 3 3_545 ?
Si1 Si2 Mg2 65.12(15) . 3_545 ?
Si2 Si2 Mg2 124.19(14) 5_656 3_545 ?
Li2 Si2 Mg2 108.1(2) 3 3_545 ?
Mg2 Si2 Mg2 108.1(2) 3 3_545 ?
Li2 Si2 Mg2 0.0 3_545 3_545 ?
Si1 Si2 Ba2 137.31(3) . 7_646 ?
Si2 Si2 Ba2 71.74(10) 5_656 7_646 ?
Li2 Si2 Ba2 146.89(19) 3 7_646 ?
Mg2 Si2 Ba2 146.89(19) 3 7_646 ?
Li2 Si2 Ba2 75.09(13) 3_545 7_646 ?
Mg2 Si2 Ba2 75.09(13) 3_545 7_646 ?
Si1 Si2 Ba2 137.31(3) . 7_656 ?
Si2 Si2 Ba2 71.74(10) 5_656 7_656 ?
Li2 Si2 Ba2 75.09(13) 3 7_656 ?
Mg2 Si2 Ba2 75.09(13) 3 7_656 ?
Li2 Si2 Ba2 146.89(19) 3_545 7_656 ?
Mg2 Si2 Ba2 146.89(19) 3_545 7_656 ?
Ba2 Si2 Ba2 85.14(7) 7_646 7_656 ?
Si1 Si2 Ba2 67.54(8) . 3_445 ?
Si2 Si2 Ba2 67.32(10) 5_656 3_445 ?
Li2 Si2 Ba2 129.61(18) 3 3_445 ?
Mg2 Si2 Ba2 129.61(18) 3 3_445 ?
Li2 Si2 Ba2 64.77(14) 3_545 3_445 ?
Mg2 Si2 Ba2 64.77(14) 3_545 3_445 ?
Ba2 Si2 Ba2 82.31(4) 7_646 3_445 ?
Ba2 Si2 Ba2 139.07(9) 7_656 3_445 ?
Si1 Si2 Ba2 67.54(8) . 3_455 ?
Si2 Si2 Ba2 67.32(10) 5_656 3_455 ?
Li2 Si2 Ba2 64.77(14) 3 3_455 ?
Mg2 Si2 Ba2 64.77(14) 3 3_455 ?
Li2 Si2 Ba2 129.61(18) 3_545 3_455 ?
Mg2 Si2 Ba2 129.61(18) 3_545 3_455 ?
Ba2 Si2 Ba2 139.07(9) 7_646 3_455 ?
Ba2 Si2 Ba2 82.31(4) 7_656 3_455 ?
Ba2 Si2 Ba2 82.18(7) 3_445 3_455 ?
Si1 Si2 Ba2 100.38(10) . . ?
Si2 Si2 Ba2 140.84(19) 5_656 . ?
Li2 Si2 Ba2 70.88(16) 3 . ?
Mg2 Si2 Ba2 70.88(16) 3 . ?
Li2 Si2 Ba2 70.88(16) 3_545 . ?
Mg2 Si2 Ba2 70.88(16) 3_545 . ?
Ba2 Si2 Ba2 79.75(7) 7_646 . ?
Ba2 Si2 Ba2 79.75(7) 7_656 . ?
Ba2 Si2 Ba2 135.06(4) 3_445 . ?
Ba2 Si2 Ba2 135.06(4) 3_455 . ?
Si1 Si2 Mg1 42.54(11) . . ?
Si2 Si2 Mg1 161.3(2) 5_656 . ?
Li2 Si2 Mg1 54.04(12) 3 . ?
Mg2 Si2 Mg1 54.04(12) 3 . ?
Li2 Si2 Mg1 54.04(12) 3_545 . ?
Mg2 Si2 Mg1 54.04(12) 3_545 . ?
Ba2 Si2 Mg1 120.68(7) 7_646 . ?
Ba2 Si2 Mg1 120.68(7) 7_656 . ?
Ba2 Si2 Mg1 99.08(8) 3_445 . ?
Ba2 Si2 Mg1 99.08(8) 3_455 . ?
Ba2 Si2 Mg1 57.84(7) . . ?
Si1 Si2 Si1 149.21(11) . 5_656 ?
Si2 Si2 Si1 30.43(12) 5_656 5_656 ?
Li2 Si2 Si1 124.84(12) 3 5_656 ?
Mg2 Si2 Si1 124.84(12) 3 5_656 ?
Li2 Si2 Si1 124.84(12) 3_545 5_656 ?
Mg2 Si2 Si1 124.84(12) 3_545 5_656 ?
Ba2 Si2 Si1 52.58(4) 7_646 5_656 ?
Ba2 Si2 Si1 52.58(4) 7_656 5_656 ?
Ba2 Si2 Si1 89.75(7) 3_445 5_656 ?
Ba2 Si2 Si1 89.75(7) 3_455 5_656 ?
Ba2 Si2 Si1 110.41(10) . 5_656 ?
Mg1 Si2 Si1 168.25(12) . 5_656 ?
Si1 Si2 Si3 26.18(9) . . ?
Si2 Si2 Si3 92.60(17) 5_656 . ?
Li2 Si2 Si3 78.66(16) 3 . ?
Mg2 Si2 Si3 78.66(16) 3 . ?
Li2 Si2 Si3 78.66(16) 3_545 . ?
Mg2 Si2 Si3 78.66(16) 3_545 . ?
Ba2 Si2 Si3 132.85(5) 7_646 . ?
Ba2 Si2 Si3 132.85(5) 7_656 . ?
Ba2 Si2 Si3 50.99(5) 3_445 . ?
Ba2 Si2 Si3 50.99(5) 3_455 . ?
Ba2 Si2 Si3 126.56(9) . . ?
Mg1 Si2 Si3 68.72(9) . . ?
Si1 Si2 Si3 123.03(11) 5_656 . ?
Si1 Si2 Si2 90.0 . 1_565 ?
Si2 Si2 Si2 90.0 5_656 1_565 ?
Li2 Si2 Si2 35.97(12) 3 1_565 ?
Mg2 Si2 Si2 35.97(12) 3 1_565 ?
Li2 Si2 Si2 144.03(12) 3_545 1_565 ?
Mg2 Si2 Si2 144.03(12) 3_545 1_565 ?
Ba2 Si2 Si2 132.57(3) 7_646 1_565 ?
Ba2 Si2 Si2 47.43(3) 7_656 1_565 ?
Ba2 Si2 Si2 131.09(3) 3_445 1_565 ?
Ba2 Si2 Si2 48.91(3) 3_455 1_565 ?
Ba2 Si2 Si2 90.0 . 1_565 ?
Mg1 Si2 Si2 90.0000(10) . 1_565 ?
Si1 Si2 Si2 90.0 5_656 1_565 ?
Si3 Si2 Si2 90.0 . 1_565 ?
Si1 Si2 Si2 90.0 . 1_545 ?
Si2 Si2 Si2 90.0 5_656 1_545 ?
Li2 Si2 Si2 144.03(12) 3 1_545 ?
Mg2 Si2 Si2 144.03(12) 3 1_545 ?
Li2 Si2 Si2 35.97(12) 3_545 1_545 ?
Mg2 Si2 Si2 35.97(12) 3_545 1_545 ?
Ba2 Si2 Si2 47.43(3) 7_646 1_545 ?
Ba2 Si2 Si2 132.57(3) 7_656 1_545 ?
Ba2 Si2 Si2 48.91(4) 3_445 1_545 ?
Ba2 Si2 Si2 131.09(3) 3_455 1_545 ?
Ba2 Si2 Si2 90.0 . 1_545 ?
Mg1 Si2 Si2 90.0 . 1_545 ?
Si1 Si2 Si2 90.0 5_656 1_545 ?
Si3 Si2 Si2 90.0 . 1_545 ?
Si2 Si2 Si2 179.9990(10) 1_565 1_545 ?
Si1 Si2 Li2 120.47(13) . 7_546 ?
Si2 Si2 Li2 30.38(6) 5_656 7_546 ?
Li2 Si2 Li2 154.56(10) 3 7_546 ?
Mg2 Si2 Li2 154.56(10) 3 7_546 ?
Li2 Si2 Li2 95.87(16) 3_545 7_546 ?
Mg2 Si2 Li2 95.87(16) 3_545 7_546 ?
Ba2 Si2 Li2 47.57(9) 7_646 7_546 ?
Ba2 Si2 Li2 89.69(9) 7_656 7_546 ?
Ba2 Si2 Li2 53.85(9) 3_445 7_546 ?
Ba2 Si2 Li2 93.46(9) 3_455 7_546 ?
Ba2 Si2 Li2 127.07(11) . 7_546 ?
Mg1 Si2 Li2 148.30(7) . 7_546 ?
Si1 Si2 Li2 37.16(8) 5_656 7_546 ?
Si3 Si2 Li2 98.27(11) . 7_546 ?
Si2 Si2 Li2 119.65(5) 1_565 7_546 ?
Si2 Si2 Li2 60.35(5) 1_545 7_546 ?
Si1 Si2 Mg2 120.47(13) . 7_546 ?
Si2 Si2 Mg2 30.38(6) 5_656 7_546 ?
Li2 Si2 Mg2 154.56(10) 3 7_546 ?
Mg2 Si2 Mg2 154.56(10) 3 7_546 ?
Li2 Si2 Mg2 95.87(16) 3_545 7_546 ?
Mg2 Si2 Mg2 95.87(16) 3_545 7_546 ?
Ba2 Si2 Mg2 47.57(9) 7_646 7_546 ?
Ba2 Si2 Mg2 89.69(9) 7_656 7_546 ?
Ba2 Si2 Mg2 53.85(9) 3_445 7_546 ?
Ba2 Si2 Mg2 93.46(9) 3_455 7_546 ?
Ba2 Si2 Mg2 127.07(11) . 7_546 ?
Mg1 Si2 Mg2 148.30(7) . 7_546 ?
Si1 Si2 Mg2 37.16(8) 5_656 7_546 ?
Si3 Si2 Mg2 98.27(11) . 7_546 ?
Si2 Si2 Mg2 119.65(5) 1_565 7_546 ?
Si2 Si2 Mg2 60.35(5) 1_545 7_546 ?
Li2 Si2 Mg2 0.00(15) 7_546 7_546 ?
Si1 Si2 Li2 120.47(13) . 7_556 ?
Si2 Si2 Li2 30.38(6) 5_656 7_556 ?
Li2 Si2 Li2 95.87(16) 3 7_556 ?
Mg2 Si2 Li2 95.87(16) 3 7_556 ?
Li2 Si2 Li2 154.56(10) 3_545 7_556 ?
Mg2 Si2 Li2 154.56(10) 3_545 7_556 ?
Ba2 Si2 Li2 89.69(9) 7_646 7_556 ?
Ba2 Si2 Li2 47.57(9) 7_656 7_556 ?
Ba2 Si2 Li2 93.46(9) 3_445 7_556 ?
Ba2 Si2 Li2 53.85(9) 3_455 7_556 ?
Ba2 Si2 Li2 127.07(11) . 7_556 ?
Mg1 Si2 Li2 148.30(7) . 7_556 ?
Si1 Si2 Li2 37.16(8) 5_656 7_556 ?
Si3 Si2 Li2 98.27(11) . 7_556 ?
Si2 Si2 Li2 60.35(5) 1_565 7_556 ?
Si2 Si2 Li2 119.65(5) 1_545 7_556 ?
Li2 Si2 Li2 59.30(9) 7_546 7_556 ?
Mg2 Si2 Li2 59.30(9) 7_546 7_556 ?
Si1 Si3 Mg2 126.6(2) . . ?
Si1 Si3 Li1 123.27(10) . 3_445 ?
Mg2 Si3 Li1 73.01(13) . 3_445 ?
Si1 Si3 Mg1 123.27(10) . 3_445 ?
Mg2 Si3 Mg1 73.01(13) . 3_445 ?
Li1 Si3 Mg1 0.0(2) 3_445 3_445 ?
Si1 Si3 Li1 123.27(10) . 3_455 ?
Mg2 Si3 Li1 73.01(13) . 3_455 ?
Li1 Si3 Li1 113.22(19) 3_445 3_455 ?
Mg1 Si3 Li1 113.22(19) 3_445 3_455 ?
Si1 Si3 Mg1 123.27(10) . 3_455 ?
Mg2 Si3 Mg1 73.01(13) . 3_455 ?
Li1 Si3 Mg1 113.22(19) 3_445 3_455 ?
Mg1 Si3 Mg1 113.22(19) 3_445 3_455 ?
Li1 Si3 Mg1 0.00(16) 3_455 3_455 ?
Si1 Si3 Li1 119.36(16) . 5_657 ?
Mg2 Si3 Li1 114.1(2) . 5_657 ?
Li1 Si3 Li1 72.14(12) 3_445 5_657 ?
Mg1 Si3 Li1 72.14(12) 3_445 5_657 ?
Li1 Si3 Li1 72.14(12) 3_455 5_657 ?
Mg1 Si3 Li1 72.14(12) 3_455 5_657 ?
Si1 Si3 Mg1 119.36(16) . 5_657 ?
Mg2 Si3 Mg1 114.1(2) . 5_657 ?
Li1 Si3 Mg1 72.14(12) 3_445 5_657 ?
Mg1 Si3 Mg1 72.14(12) 3_445 5_657 ?
Li1 Si3 Mg1 72.14(12) 3_455 5_657 ?
Mg1 Si3 Mg1 72.14(12) 3_455 5_657 ?
Li1 Si3 Mg1 0.00(18) 5_657 5_657 ?
Si1 Si3 Ba2 68.00(8) . 3_445 ?
Mg2 Si3 Ba2 72.82(13) . 3_445 ?
Li1 Si3 Ba2 71.21(9) 3_445 3_445 ?
Mg1 Si3 Ba2 71.21(9) 3_445 3_445 ?
Li1 Si3 Ba2 142.09(13) 3_455 3_445 ?
Mg1 Si3 Ba2 142.09(13) 3_455 3_445 ?
Li1 Si3 Ba2 138.28(3) 5_657 3_445 ?
Mg1 Si3 Ba2 138.28(3) 5_657 3_445 ?
Si1 Si3 Ba2 68.00(8) . 3_455 ?
Mg2 Si3 Ba2 72.82(13) . 3_455 ?
Li1 Si3 Ba2 142.09(13) 3_445 3_455 ?
Mg1 Si3 Ba2 142.09(13) 3_445 3_455 ?
Li1 Si3 Ba2 71.21(9) 3_455 3_455 ?
Mg1 Si3 Ba2 71.21(9) 3_455 3_455 ?
Li1 Si3 Ba2 138.28(3) 5_657 3_455 ?
Mg1 Si3 Ba2 138.28(3) 5_657 3_455 ?
Ba2 Si3 Ba2 83.43(7) 3_445 3_455 ?
Si1 Si3 Ba1 66.42(8) . 3_556 ?
Mg2 Si3 Ba1 139.22(4) . 3_556 ?
Li1 Si3 Ba1 137.25(13) 3_445 3_556 ?
Mg1 Si3 Ba1 137.25(13) 3_445 3_556 ?
Li1 Si3 Ba1 69.44(9) 3_455 3_556 ?
Mg1 Si3 Ba1 69.44(9) 3_455 3_556 ?
Li1 Si3 Ba1 68.48(8) 5_657 3_556 ?
Mg1 Si3 Ba1 68.48(8) 5_657 3_556 ?
Ba2 Si3 Ba1 134.41(9) 3_445 3_556 ?
Ba2 Si3 Ba1 80.48(3) 3_455 3_556 ?
Si1 Si3 Ba1 66.42(8) . 3_546 ?
Mg2 Si3 Ba1 139.22(4) . 3_546 ?
Li1 Si3 Ba1 69.44(9) 3_445 3_546 ?
Mg1 Si3 Ba1 69.44(9) 3_445 3_546 ?
Li1 Si3 Ba1 137.25(13) 3_455 3_546 ?
Mg1 Si3 Ba1 137.25(13) 3_455 3_546 ?
Li1 Si3 Ba1 68.48(8) 5_657 3_546 ?
Mg1 Si3 Ba1 68.48(8) 5_657 3_546 ?
Ba2 Si3 Ba1 80.48(3) 3_445 3_546 ?
Ba2 Si3 Ba1 134.41(9) 3_455 3_546 ?
Ba1 Si3 Ba1 81.10(6) 3_556 3_546 ?
Si1 Si3 Ba1 176.11(14) . 1_556 ?
Mg2 Si3 Ba1 57.33(17) . 1_556 ?
Li1 Si3 Ba1 56.61(10) 3_445 1_556 ?
Mg1 Si3 Ba1 56.61(10) 3_445 1_556 ?
Li1 Si3 Ba1 56.61(10) 3_455 1_556 ?
Mg1 Si3 Ba1 56.61(10) 3_455 1_556 ?
Li1 Si3 Ba1 56.75(11) 5_657 1_556 ?
Mg1 Si3 Ba1 56.75(11) 5_657 1_556 ?
Ba2 Si3 Ba1 114.68(6) 3_445 1_556 ?
Ba2 Si3 Ba1 114.68(6) 3_455 1_556 ?
Ba1 Si3 Ba1 110.81(6) 3_556 1_556 ?
Ba1 Si3 Ba1 110.81(6) 3_546 1_556 ?
Si1 Si3 Si2 25.67(9) . . ?
Mg2 Si3 Si2 100.90(19) . . ?
Li1 Si3 Si2 120.88(10) 3_445 . ?
Mg1 Si3 Si2 120.88(10) 3_445 . ?
Li1 Si3 Si2 120.88(10) 3_455 . ?
Mg1 Si3 Si2 120.88(10) 3_455 . ?
Li1 Si3 Si2 145.03(14) 5_657 . ?
Mg1 Si3 Si2 145.03(14) 5_657 . ?
Ba2 Si3 Si2 51.88(4) 3_445 . ?
Ba2 Si3 Si2 51.88(4) 3_455 . ?
Ba1 Si3 Si2 85.37(6) 3_556 . ?
Ba1 Si3 Si2 85.37(6) 3_546 . ?
Ba1 Si3 Si2 158.22(9) 1_556 . ?
Si1 Si3 Si1 137.26(11) . 3_445 ?
Mg2 Si3 Si1 37.40(9) . 3_445 ?
Li1 Si3 Si1 35.70(9) 3_445 3_445 ?
Mg1 Si3 Si1 35.70(9) 3_445 3_445 ?
Li1 Si3 Si1 92.55(11) 3_455 3_445 ?
Mg1 Si3 Si1 92.55(11) 3_455 3_445 ?
Li1 Si3 Si1 91.55(11) 5_657 3_445 ?
Mg1 Si3 Si1 91.55(11) 5_657 3_445 ?
Ba2 Si3 Si1 69.33(5) 3_445 3_445 ?
Ba2 Si3 Si1 109.24(8) 3_455 3_445 ?
Ba1 Si3 Si1 156.11(10) 3_556 3_445 ?
Ba1 Si3 Si1 104.32(4) 3_546 3_445 ?
Ba1 Si3 Si1 45.36(5) 1_556 3_445 ?
Si2 Si3 Si1 118.00(8) . 3_445 ?
Si1 Si3 Si1 137.26(11) . 3_455 ?
Mg2 Si3 Si1 37.40(9) . 3_455 ?
Li1 Si3 Si1 92.55(11) 3_445 3_455 ?
Mg1 Si3 Si1 92.55(11) 3_445 3_455 ?
Li1 Si3 Si1 35.70(9) 3_455 3_455 ?
Mg1 Si3 Si1 35.70(9) 3_455 3_455 ?
Li1 Si3 Si1 91.55(11) 5_657 3_455 ?
Mg1 Si3 Si1 91.55(11) 5_657 3_455 ?
Ba2 Si3 Si1 109.24(8) 3_445 3_455 ?
Ba2 Si3 Si1 69.33(5) 3_455 3_455 ?
Ba1 Si3 Si1 104.32(4) 3_556 3_455 ?
Ba1 Si3 Si1 156.11(10) 3_546 3_455 ?
Ba1 Si3 Si1 45.36(5) 1_556 3_455 ?
Si2 Si3 Si1 118.00(8) . 3_455 ?
Si1 Si3 Si1 61.72(6) 3_445 3_455 ?
Si1 Si3 Si3 129.96(12) . 7_557 ?
Mg2 Si3 Si3 94.41(17) . 7_557 ?
Li1 Si3 Si3 92.80(13) 3_445 7_557 ?
Mg1 Si3 Si3 92.80(13) 3_445 7_557 ?
Li1 Si3 Si3 36.58(9) 3_455 7_557 ?
Mg1 Si3 Si3 36.58(9) 3_455 7_557 ?
Li1 Si3 Si3 35.56(6) 5_657 7_557 ?
Mg1 Si3 Si3 35.56(6) 5_657 7_557 ?
Ba2 Si3 Si3 161.70(10) 3_445 7_557 ?
Ba2 Si3 Si3 105.69(2) 3_455 7_557 ?
Ba1 Si3 Si3 63.62(5) 3_556 7_557 ?
Ba1 Si3 Si3 102.65(9) 3_546 7_557 ?
Ba1 Si3 Si3 47.19(6) 1_556 7_557 ?
Si2 Si3 Si3 145.76(6) . 7_557 ?
Si1 Si3 Si3 92.53(9) 3_445 7_557 ?
Si1 Si3 Si3 61.36(6) 3_455 7_557 ?
Si1 Si3 Si3 129.96(12) . 7_547 ?
Mg2 Si3 Si3 94.41(17) . 7_547 ?
Li1 Si3 Si3 36.58(9) 3_445 7_547 ?
Mg1 Si3 Si3 36.58(9) 3_445 7_547 ?
Li1 Si3 Si3 92.80(13) 3_455 7_547 ?
Mg1 Si3 Si3 92.80(13) 3_455 7_547 ?
Li1 Si3 Si3 35.56(6) 5_657 7_547 ?
Mg1 Si3 Si3 35.56(6) 5_657 7_547 ?
Ba2 Si3 Si3 105.69(2) 3_445 7_547 ?
Ba2 Si3 Si3 161.70(10) 3_455 7_547 ?
Ba1 Si3 Si3 102.65(9) 3_556 7_547 ?
Ba1 Si3 Si3 63.62(5) 3_546 7_547 ?
Ba1 Si3 Si3 47.19(6) 1_556 7_547 ?
Si2 Si3 Si3 145.76(6) . 7_547 ?
Si1 Si3 Si3 61.36(6) 3_445 7_547 ?
Si1 Si3 Si3 92.53(9) 3_455 7_547 ?
Si3 Si3 Si3 61.35(8) 7_557 7_547 ?
Si1 Si3 Si1 85.02(12) . 5_657 ?
Mg2 Si3 Si1 148.41(19) . 5_657 ?
Li1 Si3 Si1 90.26(11) 3_445 5_657 ?
Mg1 Si3 Si1 90.26(11) 3_445 5_657 ?
Li1 Si3 Si1 90.26(11) 3_455 5_657 ?
Mg1 Si3 Si1 90.26(11) 3_455 5_657 ?
Li1 Si3 Si1 34.34(11) 5_657 5_657 ?
Mg1 Si3 Si1 34.34(11) 5_657 5_657 ?
Ba2 Si3 Si1 127.64(5) 3_445 5_657 ?
Ba2 Si3 Si1 127.64(5) 3_455 5_657 ?
Ba1 Si3 Si1 47.29(4) 3_556 5_657 ?
Ba1 Si3 Si1 47.29(4) 3_546 5_657 ?
Ba1 Si3 Si1 91.08(7) 1_556 5_657 ?
Si2 Si3 Si1 110.69(8) . 5_657 ?
Si1 Si3 Si1 120.42(7) 3_445 5_657 ?
Si1 Si3 Si1 120.42(7) 3_455 5_657 ?
Si3 Si3 Si1 59.06(7) 7_557 5_657 ?
Si3 Si3 Si1 59.06(7) 7_547 5_657 ?
Si3 Mg1 Si3 113.22(19) 3 3_545 ?
Si3 Mg1 Si1 108.71(11) 3 . ?
Si3 Mg1 Si1 108.71(11) 3_545 . ?
Si3 Mg1 Si3 107.86(12) 3 5_657 ?
Si3 Mg1 Si3 107.86(12) 3_545 5_657 ?
Si1 Mg1 Si3 110.48(18) . 5_657 ?
Si3 Mg1 Li2 125.2(2) 3 3_545 ?
Si3 Mg1 Li2 53.46(13) 3_545 3_545 ?
Si1 Mg1 Li2 55.34(14) . 3_545 ?
Si3 Mg1 Li2 126.91(17) 5_657 3_545 ?
Si3 Mg1 Mg2 125.2(2) 3 3_545 ?
Si3 Mg1 Mg2 53.46(13) 3_545 3_545 ?
Si1 Mg1 Mg2 55.34(14) . 3_545 ?
Si3 Mg1 Mg2 126.91(17) 5_657 3_545 ?
Li2 Mg1 Mg2 0.0(2) 3_545 3_545 ?
Si3 Mg1 Li2 53.46(13) 3 3 ?
Si3 Mg1 Li2 125.2(2) 3_545 3 ?
Si1 Mg1 Li2 55.34(14) . 3 ?
Si3 Mg1 Li2 126.91(17) 5_657 3 ?
Li2 Mg1 Li2 89.2(2) 3_545 3 ?
Mg2 Mg1 Li2 89.2(2) 3_545 3 ?
Si3 Mg1 Mg2 53.46(13) 3 3 ?
Si3 Mg1 Mg2 125.2(2) 3_545 3 ?
Si1 Mg1 Mg2 55.34(14) . 3 ?
Si3 Mg1 Mg2 126.91(17) 5_657 3 ?
Li2 Mg1 Mg2 89.2(2) 3_545 3 ?
Mg2 Mg1 Mg2 89.2(2) 3_545 3 ?
Li2 Mg1 Mg2 0.0(3) 3 3 ?
Si3 Mg1 Li1 54.88(9) 3 7_657 ?
Si3 Mg1 Li1 126.5(2) 3_545 7_657 ?
Si1 Mg1 Li1 124.73(17) . 7_657 ?
Si3 Mg1 Li1 52.98(12) 5_657 7_657 ?
Li2 Mg1 Li1 179.9(2) 3_545 7_657 ?
Mg2 Mg1 Li1 179.9(2) 3_545 7_657 ?
Li2 Mg1 Li1 90.96(8) 3 7_657 ?
Mg2 Mg1 Li1 90.96(8) 3 7_657 ?
Si3 Mg1 Mg1 54.88(9) 3 7_657 ?
Si3 Mg1 Mg1 126.5(2) 3_545 7_657 ?
Si1 Mg1 Mg1 124.73(17) . 7_657 ?
Si3 Mg1 Mg1 52.98(12) 5_657 7_657 ?
Li2 Mg1 Mg1 179.9(2) 3_545 7_657 ?
Mg2 Mg1 Mg1 179.9(2) 3_545 7_657 ?
Li2 Mg1 Mg1 90.96(8) 3 7_657 ?
Mg2 Mg1 Mg1 90.96(8) 3 7_657 ?
Li1 Mg1 Mg1 0.0 7_657 7_657 ?
Si3 Mg1 Li1 126.5(2) 3 7_647 ?
Si3 Mg1 Li1 54.88(9) 3_545 7_647 ?
Si1 Mg1 Li1 124.73(17) . 7_647 ?
Si3 Mg1 Li1 52.98(12) 5_657 7_647 ?
Li2 Mg1 Li1 90.96(8) 3_545 7_647 ?
Mg2 Mg1 Li1 90.96(8) 3_545 7_647 ?
Li2 Mg1 Li1 179.9(2) 3 7_647 ?
Mg2 Mg1 Li1 179.9(2) 3 7_647 ?
Li1 Mg1 Li1 88.9(2) 7_657 7_647 ?
Mg1 Mg1 Li1 88.9(2) 7_657 7_647 ?
Si3 Mg1 Mg1 126.5(2) 3 7_647 ?
Si3 Mg1 Mg1 54.88(9) 3_545 7_647 ?
Si1 Mg1 Mg1 124.73(17) . 7_647 ?
Si3 Mg1 Mg1 52.98(12) 5_657 7_647 ?
Li2 Mg1 Mg1 90.96(8) 3_545 7_647 ?
Mg2 Mg1 Mg1 90.96(8) 3_545 7_647 ?
Li2 Mg1 Mg1 179.9(2) 3 7_647 ?
Mg2 Mg1 Mg1 179.9(2) 3 7_647 ?
Li1 Mg1 Mg1 88.9(2) 7_657 7_647 ?
Mg1 Mg1 Mg1 88.9(2) 7_657 7_647 ?
Li1 Mg1 Mg1 0.00(11) 7_647 7_647 ?
Si3 Mg1 Ba1 162.73(14) 3 3_546 ?
Si3 Mg1 Ba1 84.03(6) 3_545 3_546 ?
Si1 Mg1 Ba1 62.55(9) . 3_546 ?
Si3 Mg1 Ba1 65.15(9) 5_657 3_546 ?
Li2 Mg1 Ba1 63.82(14) 3_545 3_546 ?
Mg2 Mg1 Ba1 63.82(14) 3_545 3_546 ?
Li2 Mg1 Ba1 116.7(2) 3 3_546 ?
Mg2 Mg1 Ba1 116.7(2) 3 3_546 ?
Li1 Mg1 Ba1 116.1(2) 7_657 3_546 ?
Mg1 Mg1 Ba1 116.1(2) 7_657 3_546 ?
Li1 Mg1 Ba1 63.36(11) 7_647 3_546 ?
Mg1 Mg1 Ba1 63.36(11) 7_647 3_546 ?
Si3 Mg1 Ba1 84.03(6) 3 3_556 ?
Si3 Mg1 Ba1 162.73(14) 3_545 3_556 ?
Si1 Mg1 Ba1 62.55(9) . 3_556 ?
Si3 Mg1 Ba1 65.15(9) 5_657 3_556 ?
Li2 Mg1 Ba1 116.7(2) 3_545 3_556 ?
Mg2 Mg1 Ba1 116.7(2) 3_545 3_556 ?
Li2 Mg1 Ba1 63.82(14) 3 3_556 ?
Mg2 Mg1 Ba1 63.82(14) 3 3_556 ?
Li1 Mg1 Ba1 63.36(11) 7_657 3_556 ?
Mg1 Mg1 Ba1 63.36(11) 7_657 3_556 ?
Li1 Mg1 Ba1 116.1(2) 7_647 3_556 ?
Mg1 Mg1 Ba1 116.1(2) 7_647 3_556 ?
Ba1 Mg1 Ba1 78.71(9) 3_546 3_556 ?
Si3 Mg1 Ba1 65.46(10) 3 1_656 ?
Si3 Mg1 Ba1 65.46(10) 3_545 1_656 ?
Si1 Mg1 Ba1 166.67(17) . 1_656 ?
Si3 Mg1 Ba1 82.85(12) 5_657 1_656 ?
Li2 Mg1 Ba1 117.04(18) 3_545 1_656 ?
Mg2 Mg1 Ba1 117.04(18) 3_545 1_656 ?
Li2 Mg1 Ba1 117.04(18) 3 1_656 ?
Mg2 Mg1 Ba1 117.04(18) 3 1_656 ?
Li1 Mg1 Ba1 62.92(14) 7_657 1_656 ?
Mg1 Mg1 Ba1 62.92(14) 7_657 1_656 ?
Li1 Mg1 Ba1 62.92(14) 7_647 1_656 ?
Mg1 Mg1 Ba1 62.92(14) 7_647 1_656 ?
Ba1 Mg1 Ba1 126.28(8) 3_546 1_656 ?
Ba1 Mg1 Ba1 126.28(8) 3_556 1_656 ?
Si3 Mg1 Ba2 63.36(10) 3 . ?
Si3 Mg1 Ba2 63.36(10) 3_545 . ?
Si1 Mg1 Ba2 90.21(12) . . ?
Si3 Mg1 Ba2 159.31(17) 5_657 . ?
Li2 Mg1 Ba2 64.75(16) 3_545 . ?
Mg2 Mg1 Ba2 64.75(16) 3_545 . ?
Li2 Mg1 Ba2 64.75(16) 3 . ?
Mg2 Mg1 Ba2 64.75(16) 3 . ?
Li1 Mg1 Ba2 115.34(17) 7_657 . ?
Mg1 Mg1 Ba2 115.34(17) 7_657 . ?
Li1 Mg1 Ba2 115.34(17) 7_647 . ?
Mg1 Mg1 Ba2 115.34(17) 7_647 . ?
Ba1 Mg1 Ba2 128.50(8) 3_546 . ?
Ba1 Mg1 Ba2 128.50(8) 3_556 . ?
Ba1 Mg1 Ba2 76.46(9) 1_656 . ?
Si3 Mg1 Si2 89.94(12) 3 . ?
Si3 Mg1 Si2 89.94(12) 3_545 . ?
Si1 Mg1 Si2 35.78(9) . . ?
Si3 Mg1 Si2 146.25(16) 5_657 . ?
Li2 Mg1 Si2 44.60(11) 3_545 . ?
Mg2 Mg1 Si2 44.60(11) 3_545 . ?
Li2 Mg1 Si2 44.60(11) 3 . ?
Mg2 Mg1 Si2 44.60(11) 3 . ?
Li1 Mg1 Si2 135.53(10) 7_657 . ?
Mg1 Mg1 Si2 135.53(10) 7_657 . ?
Li1 Mg1 Si2 135.53(10) 7_647 . ?
Mg1 Mg1 Si2 135.53(10) 7_647 . ?
Ba1 Mg1 Si2 89.36(8) 3_546 . ?
Ba1 Mg1 Si2 89.36(8) 3_556 . ?
Ba1 Mg1 Si2 130.90(13) 1_656 . ?
Ba2 Mg1 Si2 54.44(8) . . ?
Si3 Mg1 Si1 118.99(10) 3 5_657 ?
Si3 Mg1 Si1 118.99(10) 3_545 5_657 ?
Si1 Mg1 Si1 82.64(13) . 5_657 ?
Si3 Mg1 Si1 27.84(9) 5_657 5_657 ?
Li2 Mg1 Si1 110.63(18) 3_545 5_657 ?
Mg2 Mg1 Si1 110.63(18) 3_545 5_657 ?
Li2 Mg1 Si1 110.63(18) 3 5_657 ?
Mg2 Mg1 Si1 110.63(18) 3 5_657 ?
Li1 Mg1 Si1 69.30(15) 7_657 5_657 ?
Mg1 Mg1 Si1 69.30(15) 7_657 5_657 ?
Li1 Mg1 Si1 69.30(15) 7_647 5_657 ?
Mg1 Mg1 Si1 69.30(15) 7_647 5_657 ?
Ba1 Mg1 Si1 47.57(6) 3_546 5_657 ?
Ba1 Mg1 Si1 47.57(6) 3_556 5_657 ?
Ba1 Mg1 Si1 110.69(11) 1_656 5_657 ?
Ba2 Mg1 Si1 172.85(13) . 5_657 ?
Si2 Mg1 Si1 118.41(11) . 5_657 ?
Si3 Mg1 Si1 26.44(8) 3 3 ?
Si3 Mg1 Si1 86.88(12) 3_545 3 ?
Si1 Mg1 Si1 122.48(12) . 3 ?
Si3 Mg1 Si1 116.50(12) 5_657 3 ?
Li2 Mg1 Si1 111.6(2) 3_545 3 ?
Mg2 Mg1 Si1 111.6(2) 3_545 3 ?
Li2 Mg1 Si1 70.23(15) 3 3 ?
Mg2 Mg1 Si1 70.23(15) 3 3 ?
Li1 Mg1 Si1 68.43(13) 7_657 3 ?
Mg1 Mg1 Si1 68.43(13) 7_657 3 ?
Li1 Mg1 Si1 109.74(19) 7_647 3 ?
Mg1 Mg1 Si1 109.74(19) 7_647 3 ?
Ba1 Mg1 Si1 170.76(8) 3_546 3 ?
Ba1 Mg1 Si1 110.39(3) 3_556 3 ?
Ba1 Mg1 Si1 47.27(6) 1_656 3 ?
Ba2 Mg1 Si1 47.26(6) . 3 ?
Si2 Mg1 Si1 92.30(9) . 3 ?
Si1 Mg1 Si1 137.73(7) 5_657 3 ?
Si3 Mg1 Si1 86.88(12) 3 3_545 ?
Si3 Mg1 Si1 26.44(8) 3_545 3_545 ?
Si1 Mg1 Si1 122.48(12) . 3_545 ?
Si3 Mg1 Si1 116.50(12) 5_657 3_545 ?
Li2 Mg1 Si1 70.23(15) 3_545 3_545 ?
Mg2 Mg1 Si1 70.23(15) 3_545 3_545 ?
Li2 Mg1 Si1 111.6(2) 3 3_545 ?
Mg2 Mg1 Si1 111.6(2) 3 3_545 ?
Li1 Mg1 Si1 109.74(19) 7_657 3_545 ?
Mg1 Mg1 Si1 109.74(19) 7_657 3_545 ?
Li1 Mg1 Si1 68.43(13) 7_647 3_545 ?
Mg1 Mg1 Si1 68.43(13) 7_647 3_545 ?
Ba1 Mg1 Si1 110.39(3) 3_546 3_545 ?
Ba1 Mg1 Si1 170.76(8) 3_556 3_545 ?
Ba1 Mg1 Si1 47.27(6) 1_656 3_545 ?
Ba2 Mg1 Si1 47.26(6) . 3_545 ?
Si2 Mg1 Si1 92.30(9) . 3_545 ?
Si1 Mg1 Si1 137.73(7) 5_657 3_545 ?
Si1 Mg1 Si1 60.47(7) 3 3_545 ?
Si3 Mg2 Si1 106.56(18) . 3_445 ?
Si3 Mg2 Si1 106.56(18) . 3_455 ?
Si1 Mg2 Si1 108.1(3) 3_445 3_455 ?
Si3 Mg2 Si2 120.42(16) . 3_445 ?
Si1 Mg2 Si2 49.71(10) 3_445 3_445 ?
Si1 Mg2 Si2 131.6(3) 3_455 3_445 ?
Si3 Mg2 Si2 120.42(16) . 3_455 ?
Si1 Mg2 Si2 131.6(3) 3_445 3_455 ?
Si1 Mg2 Si2 49.71(10) 3_455 3_455 ?
Si2 Mg2 Si2 108.1(2) 3_445 3_455 ?
Si3 Mg2 Li1 53.52(14) . 3_455 ?
Si1 Mg2 Li1 122.4(3) 3_445 3_455 ?
Si1 Mg2 Li1 53.12(11) 3_455 3_455 ?
Si2 Mg2 Li1 170.4(2) 3_445 3_455 ?
Si2 Mg2 Li1 81.35(7) 3_455 3_455 ?
Si3 Mg2 Mg1 53.52(14) . 3_455 ?
Si1 Mg2 Mg1 122.4(3) 3_445 3_455 ?
Si1 Mg2 Mg1 53.12(11) 3_455 3_455 ?
Si2 Mg2 Mg1 170.4(2) 3_445 3_455 ?
Si2 Mg2 Mg1 81.35(7) 3_455 3_455 ?
Li1 Mg2 Mg1 0.00(11) 3_455 3_455 ?
Si3 Mg2 Li1 53.52(14) . 3_445 ?
Si1 Mg2 Li1 53.12(11) 3_445 3_445 ?
Si1 Mg2 Li1 122.4(3) 3_455 3_445 ?
Si2 Mg2 Li1 81.35(7) 3_445 3_445 ?
Si2 Mg2 Li1 170.4(2) 3_455 3_445 ?
Li1 Mg2 Li1 89.2(2) 3_455 3_445 ?
Mg1 Mg2 Li1 89.2(2) 3_455 3_445 ?
Si3 Mg2 Mg1 53.52(14) . 3_445 ?
Si1 Mg2 Mg1 53.12(11) 3_445 3_445 ?
Si1 Mg2 Mg1 122.4(3) 3_455 3_445 ?
Si2 Mg2 Mg1 81.35(7) 3_445 3_445 ?
Si2 Mg2 Mg1 170.4(2) 3_455 3_445 ?
Li1 Mg2 Mg1 89.2(2) 3_455 3_445 ?
Mg1 Mg2 Mg1 89.2(2) 3_455 3_445 ?
Li1 Mg2 Mg1 0.0 3_445 3_445 ?
Si3 Mg2 Ba2 162.4(3) . 1_455 ?
Si1 Mg2 Ba2 64.72(15) 3_445 1_455 ?
Si1 Mg2 Ba2 64.72(15) 3_455 1_455 ?
Si2 Mg2 Ba2 66.90(15) 3_445 1_455 ?
Si2 Mg2 Ba2 66.90(15) 3_455 1_455 ?
Li1 Mg2 Ba2 116.6(2) 3_455 1_455 ?
Mg1 Mg2 Ba2 116.6(2) 3_455 1_455 ?
Li1 Mg2 Ba2 116.6(2) 3_445 1_455 ?
Mg1 Mg2 Ba2 116.6(2) 3_445 1_455 ?
Si3 Mg2 Ba1 83.41(19) . 1_556 ?
Si1 Mg2 Ba1 61.50(14) 3_445 1_556 ?
Si1 Mg2 Ba1 61.50(14) 3_455 1_556 ?
Si2 Mg2 Ba1 110.73(17) 3_445 1_556 ?
Si2 Mg2 Ba1 110.73(17) 3_455 1_556 ?
Li1 Mg2 Ba1 62.76(16) 3_455 1_556 ?
Mg1 Mg2 Ba1 62.76(16) 3_455 1_556 ?
Li1 Mg2 Ba1 62.76(16) 3_445 1_556 ?
Mg1 Mg2 Ba1 62.76(16) 3_445 1_556 ?
Ba2 Mg2 Ba1 78.96(15) 1_455 1_556 ?
Si3 Mg2 Ba2 62.33(13) . 3_455 ?
Si1 Mg2 Ba2 163.3(2) 3_445 3_455 ?
Si1 Mg2 Ba2 87.66(7) 3_455 3_455 ?
Si2 Mg2 Ba2 123.0(2) 3_445 3_455 ?
Si2 Mg2 Ba2 63.05(11) 3_455 3_455 ?
Li1 Mg2 Ba2 62.62(12) 3_455 3_455 ?
Mg1 Mg2 Ba2 62.62(12) 3_455 3_455 ?
Li1 Mg2 Ba2 114.0(2) 3_445 3_455 ?
Mg1 Mg2 Ba2 114.0(2) 3_445 3_455 ?
Ba2 Mg2 Ba2 129.42(14) 1_455 3_455 ?
Ba1 Mg2 Ba2 125.31(14) 1_556 3_455 ?
Si3 Mg2 Ba2 62.33(13) . 3_445 ?
Si1 Mg2 Ba2 87.66(7) 3_445 3_445 ?
Si1 Mg2 Ba2 163.3(2) 3_455 3_445 ?
Si2 Mg2 Ba2 63.05(11) 3_445 3_445 ?
Si2 Mg2 Ba2 123.0(2) 3_455 3_445 ?
Li1 Mg2 Ba2 114.0(2) 3_455 3_445 ?
Mg1 Mg2 Ba2 114.0(2) 3_455 3_445 ?
Li1 Mg2 Ba2 62.62(12) 3_445 3_445 ?
Mg1 Mg2 Ba2 62.62(12) 3_445 3_445 ?
Ba2 Mg2 Ba2 129.42(14) 1_455 3_445 ?
Ba1 Mg2 Ba2 125.31(14) 1_556 3_445 ?
Ba2 Mg2 Ba2 76.17(14) 3_455 3_445 ?
Si3 Mg2 Ba2 120.5(2) . 5_656 ?
Si1 Mg2 Ba2 107.29(16) 3_445 5_656 ?
Si1 Mg2 Ba2 107.29(16) 3_455 5_656 ?
Si2 Mg2 Ba2 59.09(13) 3_445 5_656 ?
Si2 Mg2 Ba2 59.09(13) 3_455 5_656 ?
Li1 Mg2 Ba2 129.78(16) 3_455 5_656 ?
Mg1 Mg2 Ba2 129.78(16) 3_455 5_656 ?
Li1 Mg2 Ba2 129.78(16) 3_445 5_656 ?
Mg1 Mg2 Ba2 129.78(16) 3_445 5_656 ?
Ba2 Mg2 Ba2 77.09(14) 1_455 5_656 ?
Ba1 Mg2 Ba2 156.0(2) 1_556 5_656 ?
Ba2 Mg2 Ba2 71.86(12) 3_455 5_656 ?
Ba2 Mg2 Ba2 71.86(12) 3_445 5_656 ?
Si3 Mg2 Li2 90.0000(10) . 1_565 ?
Si1 Mg2 Li2 144.05(13) 3_445 1_565 ?
Si1 Mg2 Li2 35.95(13) 3_455 1_565 ?
Si2 Mg2 Li2 144.03(12) 3_445 1_565 ?
Si2 Mg2 Li2 35.97(12) 3_455 1_565 ?
Li1 Mg2 Li2 45.41(11) 3_455 1_565 ?
Mg1 Mg2 Li2 45.41(11) 3_455 1_565 ?
Li1 Mg2 Li2 134.59(11) 3_445 1_565 ?
Mg1 Mg2 Li2 134.59(11) 3_445 1_565 ?
Ba2 Mg2 Li2 90.0 1_455 1_565 ?
Ba1 Mg2 Li2 90.0 1_556 1_565 ?
Ba2 Mg2 Li2 51.91(7) 3_455 1_565 ?
Ba2 Mg2 Li2 128.09(7) 3_445 1_565 ?
Ba2 Mg2 Li2 90.0 5_656 1_565 ?
Si3 Mg2 Li2 90.0 . 1_545 ?
Si1 Mg2 Li2 35.95(13) 3_445 1_545 ?
Si1 Mg2 Li2 144.05(13) 3_455 1_545 ?
Si2 Mg2 Li2 35.97(12) 3_445 1_545 ?
Si2 Mg2 Li2 144.03(12) 3_455 1_545 ?
Li1 Mg2 Li2 134.59(11) 3_455 1_545 ?
Mg1 Mg2 Li2 134.59(11) 3_455 1_545 ?
Li1 Mg2 Li2 45.41(11) 3_445 1_545 ?
Mg1 Mg2 Li2 45.41(11) 3_445 1_545 ?
Ba2 Mg2 Li2 90.0000(10) 1_455 1_545 ?
Ba1 Mg2 Li2 90.0000(10) 1_556 1_545 ?
Ba2 Mg2 Li2 128.09(7) 3_455 1_545 ?
Ba2 Mg2 Li2 51.91(7) 3_445 1_545 ?
Ba2 Mg2 Li2 90.0 5_656 1_545 ?
Li2 Mg2 Li2 179.999(2) 1_565 1_545 ?
Si3 Mg2 Mg2 90.0000(10) . 1_565 ?
Si1 Mg2 Mg2 144.05(13) 3_445 1_565 ?
Si1 Mg2 Mg2 35.95(13) 3_455 1_565 ?
Si2 Mg2 Mg2 144.03(12) 3_445 1_565 ?
Si2 Mg2 Mg2 35.97(12) 3_455 1_565 ?
Li1 Mg2 Mg2 45.41(11) 3_455 1_565 ?
Mg1 Mg2 Mg2 45.41(11) 3_455 1_565 ?
Li1 Mg2 Mg2 134.59(11) 3_445 1_565 ?
Mg1 Mg2 Mg2 134.59(11) 3_445 1_565 ?
Ba2 Mg2 Mg2 90.0 1_455 1_565 ?
Ba1 Mg2 Mg2 90.0 1_556 1_565 ?
Ba2 Mg2 Mg2 51.91(7) 3_455 1_565 ?
Ba2 Mg2 Mg2 128.09(7) 3_445 1_565 ?
Ba2 Mg2 Mg2 90.0 5_656 1_565 ?
Li2 Mg2 Mg2 0.0(2) 1_565 1_565 ?
Li2 Mg2 Mg2 179.999(2) 1_545 1_565 ?
Si3 Mg2 Mg2 90.0 . 1_545 ?
Si1 Mg2 Mg2 35.95(13) 3_445 1_545 ?
Si1 Mg2 Mg2 144.05(13) 3_455 1_545 ?
Si2 Mg2 Mg2 35.97(12) 3_445 1_545 ?
Si2 Mg2 Mg2 144.03(12) 3_455 1_545 ?
Li1 Mg2 Mg2 134.59(11) 3_455 1_545 ?
Mg1 Mg2 Mg2 134.59(11) 3_455 1_545 ?
Li1 Mg2 Mg2 45.41(11) 3_445 1_545 ?
Mg1 Mg2 Mg2 45.41(11) 3_445 1_545 ?
Ba2 Mg2 Mg2 90.0000(10) 1_455 1_545 ?
Ba1 Mg2 Mg2 90.0000(10) 1_556 1_545 ?
Ba2 Mg2 Mg2 128.09(7) 3_455 1_545 ?
Ba2 Mg2 Mg2 51.91(7) 3_445 1_545 ?
Ba2 Mg2 Mg2 90.0 5_656 1_545 ?
Li2 Mg2 Mg2 179.999(2) 1_565 1_545 ?
Li2 Mg2 Mg2 0.0(2) 1_545 1_545 ?
Mg2 Mg2 Mg2 179.999(2) 1_565 1_545 ?
Si3 Mg2 Si1 24.94(12) . . ?
Si1 Mg2 Si1 118.35(15) 3_445 . ?
Si1 Mg2 Si1 118.35(15) 3_455 . ?
Si2 Mg2 Si1 109.49(17) 3_445 . ?
Si2 Mg2 Si1 109.49(17) 3_455 . ?
Li1 Mg2 Si1 68.06(16) 3_455 . ?
Mg1 Mg2 Si1 68.06(16) 3_455 . ?
Li1 Mg2 Si1 68.06(16) 3_445 . ?
Mg1 Mg2 Si1 68.06(16) 3_445 . ?
Ba2 Mg2 Si1 172.7(2) 1_455 . ?
Ba1 Mg2 Si1 108.35(16) 1_556 . ?
Ba2 Mg2 Si1 46.45(8) 3_455 . ?
Ba2 Mg2 Si1 46.45(8) 3_445 . ?
Ba2 Mg2 Si1 95.60(16) 5_656 . ?
Li2 Mg2 Si1 90.0 1_565 . ?
Li2 Mg2 Si1 90.0 1_545 . ?
Mg2 Mg2 Si1 90.0 1_565 . ?
Mg2 Mg2 Si1 90.0 1_545 . ?
Si3 Mg2 Si2 144.53(14) . 7_546 ?
Si1 Mg2 Si2 61.51(11) 3_445 7_546 ?
Si1 Mg2 Si2 108.91(19) 3_455 7_546 ?
Si2 Mg2 Si2 25.44(10) 3_445 7_546 ?
Si2 Mg2 Si2 84.13(16) 3_455 7_546 ?
Li1 Mg2 Si2 161.87(19) 3_455 7_546 ?
Mg1 Mg2 Si2 161.87(19) 3_455 7_546 ?
Li1 Mg2 Si2 104.82(8) 3_445 7_546 ?
Mg1 Mg2 Si2 104.82(8) 3_445 7_546 ?
Ba2 Mg2 Si2 46.82(8) 1_455 7_546 ?
Ba1 Mg2 Si2 113.24(16) 1_556 7_546 ?
Ba2 Mg2 Si2 119.38(18) 3_455 7_546 ?
Ba2 Mg2 Si2 83.13(10) 3_445 7_546 ?
Ba2 Mg2 Si2 47.55(8) 5_656 7_546 ?
Li2 Mg2 Si2 119.65(5) 1_565 7_546 ?
Li2 Mg2 Si2 60.35(5) 1_545 7_546 ?
Mg2 Mg2 Si2 119.65(5) 1_565 7_546 ?
Mg2 Mg2 Si2 60.35(5) 1_545 7_546 ?
Si1 Mg2 Si2 127.64(15) . 7_546 ?

loop_
_geom_bond_atom_site_label_1
_geom_bond_atom_site_label_2
_geom_bond_distance
_geom_bond_site_symmetry_2
_geom_bond_publ_flag
Ba1 Si1 3.397(2) 7_556 ?
Ba1 Si1 3.397(2) 3_444 ?
Ba1 Si1 3.397(2) 7_546 ?
Ba1 Si1 3.397(2) 3_454 ?
Ba1 Si3 3.536(2) 7_556 ?
Ba1 Si3 3.536(2) 3_444 ?
Ba1 Si3 3.536(2) 7_546 ?
Ba1 Si3 3.536(2) 3_454 ?
Ba1 Li1 3.625(4) 7_546 ?
Ba1 Li1 3.625(4) 3_454 ?
Ba1 Mg1 3.625(4) 7_546 ?
Ba1 Mg1 3.625(4) 3_454 ?
Ba1 Li1 3.625(4) 7_556 ?
Ba1 Li1 3.625(4) 3_444 ?
Ba1 Mg1 3.625(4) 7_556 ?
Ba1 Mg1 3.625(4) 3_444 ?
Ba1 Li1 3.640(4) 5_656 ?
Ba1 Li1 3.640(4) 1_454 ?
Ba1 Mg1 3.640(4) 5_656 ?
Ba1 Mg1 3.640(4) 1_454 ?
Ba2 Si2 3.398(2) 7_646 ?
Ba2 Si2 3.398(2) 7_656 ?
Ba2 Si1 3.399(2) 3 ?
Ba2 Si1 3.399(2) 3_545 ?
Ba2 Li2 3.440(7) 1_655 ?
Ba2 Mg2 3.440(7) 1_655 ?
Ba2 Si3 3.455(2) 3 ?
Ba2 Si3 3.455(2) 3_545 ?
Ba2 Si2 3.498(2) 3 ?
Ba2 Si2 3.498(2) 3_545 ?
Ba2 Si2 3.516(3) . ?
Ba2 Mg1 3.659(4) . ?
Ba2 Li2 3.727(6) 3_545 ?
Ba2 Mg2 3.727(6) 3_545 ?
Ba2 Li2 3.727(6) 3 ?
Ba2 Mg2 3.727(6) 3 ?
Ba2 Li2 3.828(7) 5_656 ?
Ba2 Mg2 3.828(7) 5_656 ?
Ba2 Ba2 4.4336(10) 7_646 ?
Si1 Si2 2.388(4) . ?
Si1 Si3 2.432(5) . ?
Si1 Mg1 2.761(5) . ?
Si1 Li2 2.840(5) 3 ?
Si1 Mg2 2.840(5) 3 ?
Si1 Li2 2.840(5) 3_545 ?
Si1 Mg2 2.840(5) 3_545 ?
Si1 Ba1 3.397(2) 3_556 ?
Si1 Ba1 3.397(2) 3_546 ?
Si1 Ba2 3.399(2) 3_445 ?
Si1 Ba2 3.399(2) 3_455 ?
Si1 Si2 4.132(4) 5_656 ?
Si1 Si3 4.482(4) 3 ?
Si1 Si3 4.482(4) 3_545 ?
Si1 Li1 4.539(6) 5_657 ?
Si1 Mg1 4.539(6) 5_657 ?
Si1 Li1 4.565(5) 3_445 ?
Si1 Mg1 4.565(5) 3_445 ?
Si1 Li1 4.565(5) 3_455 ?
Si2 Si2 2.413(6) 5_656 ?
Si2 Li2 2.841(4) 3 ?
Si2 Mg2 2.841(4) 3 ?
Si2 Li2 2.841(4) 3_545 ?
Si2 Mg2 2.841(4) 3_545 ?
Si2 Ba2 3.398(2) 7_646 ?
Si2 Ba2 3.398(2) 7_656 ?
Si2 Ba2 3.498(2) 3_445 ?
Si2 Ba2 3.498(2) 3_455 ?
Si2 Mg1 4.000(5) . ?
Si2 Si1 4.132(4) 5_656 ?
Si2 Si3 4.334(4) . ?
Si2 Si2 4.5978(4) 1_565 ?
Si2 Si2 4.5978(4) 1_545 ?
Si2 Li2 4.647(7) 7_546 ?
Si2 Mg2 4.647(7) 7_546 ?
Si2 Li2 4.647(7) 7_556 ?
Si3 Mg2 2.751(7) . ?
Si3 Li1 2.753(3) 3_445 ?
Si3 Mg1 2.753(3) 3_445 ?
Si3 Li1 2.753(3) 3_455 ?
Si3 Mg1 2.753(3) 3_455 ?
Si3 Li1 2.821(5) 5_657 ?
Si3 Mg1 2.821(5) 5_657 ?
Si3 Ba2 3.455(2) 3_445 ?
Si3 Ba2 3.455(2) 3_455 ?
Si3 Ba1 3.536(2) 3_556 ?
Si3 Ba1 3.536(2) 3_546 ?
Si3 Ba1 4.319(3) 1_556 ?
Si3 Si1 4.482(4) 3_445 ?
Si3 Si1 4.482(4) 3_455 ?
Si3 Si3 4.506(5) 7_557 ?
Si3 Si3 4.506(5) 7_547 ?
Si3 Si1 4.586(3) 5_657 ?
Mg1 Si3 2.753(3) 3 ?
Mg1 Si3 2.753(3) 3_545 ?
Mg1 Si3 2.821(5) 5_657 ?
Mg1 Li2 3.275(7) 3_545 ?
Mg1 Mg2 3.275(7) 3_545 ?
Mg1 Li2 3.275(7) 3 ?
Mg1 Mg2 3.275(7) 3 ?
Mg1 Li1 3.283(6) 7_657 ?
Mg1 Mg1 3.283(6) 7_657 ?
Mg1 Li1 3.283(6) 7_647 ?
Mg1 Mg1 3.283(6) 7_647 ?
Mg1 Ba1 3.625(4) 3_546 ?
Mg1 Ba1 3.625(4) 3_556 ?
Mg1 Ba1 3.640(4) 1_656 ?
Mg1 Si1 4.538(6) 5_657 ?
Mg1 Si1 4.565(5) 3 ?
Mg1 Si1 4.565(5) 3_545 ?
Mg2 Si1 2.840(5) 3_445 ?
Mg2 Si1 2.840(5) 3_455 ?
Mg2 Si2 2.841(4) 3_445 ?
Mg2 Si2 2.841(4) 3_455 ?
Mg2 Li1 3.275(7) 3_455 ?
Mg2 Mg1 3.275(7) 3_455 ?
Mg2 Li1 3.275(7) 3_445 ?
Mg2 Mg1 3.275(7) 3_445 ?
Mg2 Ba2 3.440(7) 1_455 ?
Mg2 Ba1 3.659(7) 1_556 ?
Mg2 Ba2 3.727(6) 3_455 ?
Mg2 Ba2 3.727(6) 3_445 ?
Mg2 Ba2 3.828(7) 5_656 ?
Mg2 Li2 4.5978(4) 1_565 ?
Mg2 Li2 4.5978(4) 1_545 ?
Mg2 Mg2 4.5978(4) 1_565 ?
Mg2 Mg2 4.5978(4) 1_545 ?
Mg2 Si2 4.647(7) 7_546 ?
